data_4125457
loop_
_publ_author_name
'Zhang, Long'
'Lin, Lin'
'Liu, Dong'
'Lin, Yue-Jian'
'Li, Zhen-Hua'
'Jin, Guo-Xin'

_publ_section_title
;
 Stacking Interactions Induced Selective Conformation of Discrete Aromatic
 Arrays and Borromean Rings.
;
_journal_issue 4
_journal_name_full 'Journal of the American Chemical Society'
_journal_page_first 1653
_journal_page_last 1660
_journal_paper_doi 10.1021/jacs.6b11968
_journal_volume 139
_journal_year 2017
_chemical_formula_sum 'C105 H111 F12 N8 O30 Rh4 S4'
_chemical_formula_weight 2732.89
_chemical_name_systematic
; 
 ? 
;
_space_group_crystal_system monoclinic
_space_group_IT_number 14
_space_group_name_Hall '-P 2yn'
_space_group_name_H-M_alt 'P 1 21/n 1'
_symmetry_space_group_name_Hall '-P 2yn'
_symmetry_space_group_name_H-M 'P 1 21/n 1'
_atom_sites_solution_hydrogens geom
_audit_creation_method SHELXL-2013
_cell_angle_alpha 90
_cell_angle_beta 109.0330(10)
_cell_angle_gamma 90
_cell_formula_units_Z 4
_cell_length_a 16.0557(14)
_cell_length_b 35.685(3)
_cell_length_c 21.5588(18)
_cell_measurement_reflns_used 9903
_cell_measurement_temperature 173(2)
_cell_measurement_theta_max 27.48
_cell_measurement_theta_min 2.20
_cell_volume 11676.8(17)
_computing_cell_refinement 'Bruker SAINT'
_computing_data_collection 'Bruker APEX2'
_computing_data_reduction 'Bruker SAINT'
_computing_molecular_graphics 'Bruker SHELXTL'
_computing_publication_material 'Bruker SHELXTL'
_computing_structure_refinement 'SHELXL-2013 (Sheldrick, 2013)'
_computing_structure_solution 'SHELXS-97 (Sheldrick, 2008)'
_diffrn_ambient_temperature 173(2)
_diffrn_measured_fraction_theta_full 0.995
_diffrn_measured_fraction_theta_max 0.995
_diffrn_measurement_device_type 'Bruker APEX-II CCD'
_diffrn_measurement_method '\f and \w scans'
_diffrn_radiation_type MoK\a
_diffrn_radiation_wavelength 0.71073
_diffrn_reflns_av_R_equivalents 0.0405
_diffrn_reflns_av_unetI/netI 0.0499
_diffrn_reflns_Laue_measured_fraction_full 0.995
_diffrn_reflns_Laue_measured_fraction_max 0.995
_diffrn_reflns_limit_h_max 20
_diffrn_reflns_limit_h_min -18
_diffrn_reflns_limit_k_max 46
_diffrn_reflns_limit_k_min -46
_diffrn_reflns_limit_l_max 23
_diffrn_reflns_limit_l_min -28
_diffrn_reflns_number 84458
_diffrn_reflns_point_group_measured_fraction_full 0.995
_diffrn_reflns_point_group_measured_fraction_max 0.995
_diffrn_reflns_theta_full 25.242
_diffrn_reflns_theta_max 27.500
_diffrn_reflns_theta_min 1.141
_exptl_absorpt_coefficient_mu 0.723
_exptl_absorpt_correction_T_max 0.746
_exptl_absorpt_correction_T_min 0.673
_exptl_absorpt_correction_type multi-scan
_exptl_absorpt_process_details sadabs
_exptl_crystal_colour black
_exptl_crystal_density_diffrn 1.555
_exptl_crystal_description block
_exptl_crystal_F_000 5556
_exptl_crystal_size_max 0.380
_exptl_crystal_size_mid 0.360
_exptl_crystal_size_min 0.080
_platon_squeeze_details
; 
 In asymmetric unit of this data, there were disordered
 solvents (three methanol and one water molecules) which
 could not be restrained properly. Therefore, SQUEEZE
 algorithm was used to omit them. 
;
_refine_diff_density_max 1.182
_refine_diff_density_min -1.232
_refine_diff_density_rms 0.128
_refine_ls_extinction_method none
_refine_ls_goodness_of_fit_ref 1.042
_refine_ls_hydrogen_treatment constr
_refine_ls_matrix_type full
_refine_ls_number_parameters 1428
_refine_ls_number_reflns 26679
_refine_ls_number_restraints 98
_refine_ls_restrained_S_all 1.051
_refine_ls_R_factor_all 0.0918
_refine_ls_R_factor_gt 0.0663
_refine_ls_shift/su_max 0.005
_refine_ls_shift/su_mean 0.000
_refine_ls_structure_factor_coef Fsqd
_refine_ls_weighting_details
; 
 w=1/[\s^2^(Fo^2^)+(0.0907P)^2^+44.0250P] 
 where P=(Fo^2^+2Fc^2^)/3 
;
_refine_ls_weighting_scheme calc
_refine_ls_wR_factor_gt 0.1786
_refine_ls_wR_factor_ref 0.1921
_reflns_Friedel_coverage 0.000
_reflns_number_gt 19195
_reflns_number_total 26679
_reflns_threshold_expression 'I > 2\s(I)'
_cod_data_source_file ja6b11968_si_003.cif
_cod_data_source_block 3a
_cod_depositor_comments 'Adding full bibliography for 4125454--4125461.cif.'
_cod_original_cell_volume 11676.9(17)
_cod_database_code 4125457
_shelx_space_group_comment
; 
The symmetry employed for this shelxl refinement is uniquely defined 
by the following loop, which should always be used as a source of 
symmetry information in preference to the above space-group names. 
They are only intended as comments. 
;
_shelx_estimated_absorpt_t_min 0.771
_shelx_estimated_absorpt_t_max 0.944
_shelxl_version_number 2013-2

loop_
_space_group_symop_operation_xyz
'x, y, z'
'-x+1/2, y+1/2, -z+1/2'
'-x, -y, -z'
'x-1/2, -y-1/2, z-1/2'

loop_
_atom_site_label
_atom_site_type_symbol
_atom_site_fract_x
_atom_site_fract_y
_atom_site_fract_z
_atom_site_U_iso_or_equiv
_atom_site_adp_type
_atom_site_occupancy
_atom_site_site_symmetry_order
_atom_site_calc_flag
_atom_site_refinement_flags_posn
_atom_site_refinement_flags_adp
_atom_site_refinement_flags_occupancy
_atom_site_disorder_assembly
_atom_site_disorder_group
Rh1 Rh -0.08305(3) 1.14133(2) -0.26596(2) 0.02675(10) Uani 1 1 d . . . . .
Rh2 Rh 0.17740(3) 1.12661(2) 0.28500(2) 0.02801(10) Uani 1 1 d . . . . .
Rh3 Rh 0.25342(3) 0.86612(2) -0.28181(2) 0.02913(10) Uani 1 1 d . . . . .
Rh4 Rh 0.52645(3) 0.85566(2) 0.26291(2) 0.03057(10) Uani 1 1 d . . . . .
N1 N -0.1335(3) 1.10753(12) -0.1626(2) 0.0298(9) Uani 1 1 d . . . . .
N2 N 0.0317(3) 1.09639(12) 0.18102(19) 0.0294(9) Uani 1 1 d . . . . .
N3 N 0.1850(3) 0.84839(12) -0.1776(2) 0.0293(9) Uani 1 1 d . . . . .
N4 N 0.3604(3) 0.83918(13) 0.1648(2) 0.0315(9) Uani 1 1 d . . . . .
N5 N -0.0216(3) 1.08932(12) -0.2685(2) 0.0341(10) Uani 1 1 d . . . . .
N6 N 0.1911(3) 0.91902(12) -0.2903(2) 0.0325(9) Uani 1 1 d . . . . .
N7 N 0.2407(3) 1.07539(12) 0.2796(2) 0.0327(10) Uani 1 1 d . . . . .
N8 N 0.4703(3) 0.90670(13) 0.2802(3) 0.0409(11) Uani 1 1 d D . . . .
O1 O -0.0140(3) 1.14079(11) -0.16356(18) 0.0361(9) Uani 1 1 d . . . . .
O2 O -0.1686(3) 1.11126(11) -0.22928(17) 0.0369(9) Uani 1 1 d . . . . .
O3 O -0.2559(3) 1.07472(16) -0.1636(2) 0.0628(14) Uani 1 1 d . . . . .
O4 O 0.1503(3) 1.13114(11) 0.18245(17) 0.0344(8) Uani 1 1 d . . . . .
O5 O 0.0605(3) 1.09644(10) 0.24824(16) 0.0339(8) Uani 1 1 d . . . . .
O6 O -0.0867(3) 1.06196(14) 0.18252(19) 0.0529(12) Uani 1 1 d . . . . .
O7 O 0.3066(3) 0.87919(11) -0.18024(18) 0.0369(9) Uani 1 1 d . . . . .
O8 O 0.1571(2) 0.84637(12) -0.24420(17) 0.0367(9) Uani 1 1 d . . . . .
O9 O 0.0611(3) 0.81754(13) -0.17612(19) 0.0442(10) Uani 1 1 d . . . . .
O10 O 0.4790(3) 0.87289(12) 0.16266(19) 0.0412(9) Uani 1 1 d . . . . .
O11 O 0.3985(2) 0.83406(11) 0.23097(17) 0.0349(8) Uani 1 1 d . . . . .
O12 O 0.2471(3) 0.80215(14) 0.1689(2) 0.0523(12) Uani 1 1 d . . . . .
C1 C -0.0195(3) 1.12151(14) -0.0592(2) 0.0296(10) Uani 1 1 d . . . . .
C2 C -0.0672(3) 1.10112(13) -0.0252(2) 0.0251(9) Uani 1 1 d . . . . .
C3 C -0.1476(3) 1.08346(14) -0.0593(2) 0.0288(10) Uani 1 1 d . . . . .
C4 C -0.1920(4) 1.06370(15) -0.0261(3) 0.0354(12) Uani 1 1 d . . . . .
H4 H -0.2457 1.0516 -0.0495 0.043 Uiso 1 1 calc R U . . .
C5 C -0.1586(4) 1.06112(15) 0.0433(3) 0.0343(12) Uani 1 1 d . . . . .
H5 H -0.1896 1.0473 0.0665 0.041 Uiso 1 1 calc R U . . .
C6 C -0.0802(4) 1.07897(14) 0.0770(3) 0.0301(11) Uani 1 1 d . . . . .
C7 C -0.0333(3) 1.09899(14) 0.0434(2) 0.0283(10) Uani 1 1 d . . . . .
C8 C 0.0461(3) 1.11720(14) 0.0778(2) 0.0298(10) Uani 1 1 d . . . . .
C9 C 0.0919(4) 1.13700(17) 0.0438(3) 0.0395(13) Uani 1 1 d . . . . .
H9 H 0.1453 1.1494 0.0670 0.047 Uiso 1 1 calc R U . . .
C10 C 0.0591(4) 1.13866(16) -0.0248(3) 0.0350(12) Uani 1 1 d . . . . .
H10 H 0.0913 1.1518 -0.0479 0.042 Uiso 1 1 calc R U . . .
C11 C -0.0554(3) 1.12386(13) -0.1311(2) 0.0283(10) Uani 1 1 d . . . . .
C12 C -0.1850(4) 1.08703(16) -0.1315(3) 0.0360(12) Uani 1 1 d . . . . .
C13 C 0.0794(3) 1.11548(15) 0.1495(2) 0.0310(11) Uani 1 1 d . . . . .
C14 C -0.0481(4) 1.07764(15) 0.1499(3) 0.0341(11) Uani 1 1 d . . . . .
C15 C 0.2971(4) 0.86641(15) -0.0749(3) 0.0342(11) Uani 1 1 d . . . . .
C16 C 0.2498(3) 0.84740(14) -0.0401(2) 0.0274(10) Uani 1 1 d . . . . .
C17 C 0.1689(3) 0.82947(14) -0.0725(2) 0.0282(10) Uani 1 1 d . . . . .
C18 C 0.1233(4) 0.81077(15) -0.0374(3) 0.0331(11) Uani 1 1 d . . . . .
H18 H 0.0676 0.7998 -0.0596 0.040 Uiso 1 1 calc R U . . .
C19 C 0.1600(4) 0.80810(15) 0.0311(3) 0.0319(11) Uani 1 1 d . . . . .
H19 H 0.1301 0.7944 0.0552 0.038 Uiso 1 1 calc R U . . .
C20 C 0.2394(3) 0.82531(15) 0.0635(2) 0.0303(11) Uani 1 1 d . . . . .
C21 C 0.2844(3) 0.84570(14) 0.0290(2) 0.0295(10) Uani 1 1 d . . . . .
C22 C 0.3661(4) 0.86366(16) 0.0611(3) 0.0350(12) Uani 1 1 d . . . . .
C23 C 0.4087(4) 0.88352(18) 0.0255(3) 0.0418(14) Uani 1 1 d . . . . .
H23 H 0.4622 0.8962 0.0476 0.050 Uiso 1 1 calc R U . . .
C24 C 0.3741(4) 0.88507(18) -0.0423(3) 0.0425(14) Uani 1 1 d . . . . .
H24 H 0.4035 0.8991 -0.0664 0.051 Uiso 1 1 calc R U . . .
C25 C 0.2633(4) 0.86537(15) -0.1472(3) 0.0336(11) Uani 1 1 d . . . . .
C26 C 0.1317(3) 0.83038(15) -0.1455(2) 0.0304(11) Uani 1 1 d . . . . .
C27 C 0.4048(4) 0.85948(15) 0.1325(3) 0.0334(11) Uani 1 1 d . . . . .
C28 C 0.2793(4) 0.82070(16) 0.1355(3) 0.0349(12) Uani 1 1 d . . . . .
C29 C 0.0656(4) 1.08426(16) -0.2382(3) 0.0442(15) Uani 1 1 d . . . . .
H29 H 0.0980 1.1035 -0.2101 0.053 Uiso 1 1 calc R U . . .
C30 C 0.1095(4) 1.05273(16) -0.2461(3) 0.0433(14) Uani 1 1 d . . . . .
H30 H 0.1712 1.0507 -0.2248 0.052 Uiso 1 1 calc R U . . .
C31 C 0.0631(4) 1.02322(14) -0.2858(3) 0.0313(11) Uani 1 1 d . . . . .
C32 C -0.0259(4) 1.02865(16) -0.3166(3) 0.0435(14) Uani 1 1 d . . . . .
H32 H -0.0602 1.0096 -0.3439 0.052 Uiso 1 1 calc R U . . .
C33 C -0.0656(4) 1.06197(16) -0.3078(3) 0.0424(14) Uani 1 1 d . . . . .
H33 H -0.1266 1.0654 -0.3307 0.051 Uiso 1 1 calc R U . . .
C34 C 0.1055(4) 0.92326(16) -0.3211(3) 0.0395(13) Uani 1 1 d . . . . .
H34 H 0.0726 0.9021 -0.3426 0.047 Uiso 1 1 calc R U . . .
C35 C 0.0619(4) 0.95685(15) -0.3234(3) 0.0398(13) Uani 1 1 d . . . . .
H35 H 0.0003 0.9585 -0.3458 0.048 Uiso 1 1 calc R U . . .
C36 C 0.1080(4) 0.98795(14) -0.2931(3) 0.0316(11) Uani 1 1 d . . . . .
C37 C 0.1991(4) 0.98372(18) -0.2641(4) 0.062(2) Uani 1 1 d . . . . .
H37 H 0.2348 1.0047 -0.2452 0.074 Uiso 1 1 calc R U . . .
C38 C 0.2368(4) 0.94891(18) -0.2631(4) 0.058(2) Uani 1 1 d . . . . .
H38 H 0.2985 0.9463 -0.2420 0.070 Uiso 1 1 calc R U . . .
C39 C 0.3075(4) 1.07345(17) 0.2533(3) 0.0430(14) Uani 1 1 d . . . . .
H39 H 0.3202 1.0947 0.2313 0.052 Uiso 1 1 calc R U . . .
C40 C 0.3568(4) 1.04135(18) 0.2579(3) 0.0484(15) Uani 1 1 d . . . . .
H40 H 0.4038 1.0410 0.2403 0.058 Uiso 1 1 calc R U . . .
C41 C 0.3387(4) 1.00963(17) 0.2880(4) 0.0470(15) Uani 1 1 d . . . . .
C42 C 0.2708(5) 1.01191(18) 0.3149(4) 0.0527(17) Uani 1 1 d . . . . .
H42 H 0.2573 0.9910 0.3373 0.063 Uiso 1 1 calc R U . . .
C43 C 0.2233(5) 1.04487(16) 0.3088(4) 0.0489(16) Uani 1 1 d . . . . .
H43 H 0.1760 1.0458 0.3262 0.059 Uiso 1 1 calc R U . . .
C44 C 0.5122(7) 0.9391(3) 0.2881(8) 0.057(3) Uani 0.6 1 d . U P A 1
H44 H 0.5725 0.9390 0.2908 0.069 Uiso 0.6 1 calc R U P A 1
C45 C 0.4739(8) 0.9726(3) 0.2927(8) 0.060(3) Uani 0.6 1 d . U P A 1
H45 H 0.5074 0.9951 0.2980 0.072 Uiso 0.6 1 calc R U P A 1
C44' C 0.4821(13) 0.9383(4) 0.2415(10) 0.047(4) Uani 0.4 1 d D U P A 2
H44' H 0.5198 0.9361 0.2157 0.057 Uiso 0.4 1 calc R U P A 2
C45' C 0.4378(12) 0.9718(5) 0.2422(10) 0.051(4) Uani 0.4 1 d D U P A 2
H45' H 0.4395 0.9920 0.2141 0.061 Uiso 0.4 1 calc R U P A 2
C46 C 0.3873(4) 0.97419(17) 0.2898(4) 0.0499(16) Uani 1 1 d D . . . .
C47 C 0.3586(5) 0.94096(18) 0.3048(3) 0.0522(17) Uani 1 1 d . . . . .
H47 H 0.3085 0.9403 0.3190 0.063 Uiso 1 1 calc R U . . .
C48 C 0.4008(5) 0.90798(18) 0.2998(3) 0.0544(18) Uani 1 1 d . . . . .
H48 H 0.3787 0.8852 0.3109 0.065 Uiso 1 1 calc R U . . .
C49 C -0.1446(4) 1.15778(15) -0.3653(2) 0.0334(11) Uani 1 1 d . . . . .
C50 C -0.1761(4) 1.18168(13) -0.3239(2) 0.0299(11) Uani 1 1 d . . . . .
C51 C -0.1030(4) 1.20067(14) -0.2797(3) 0.0312(11) Uani 1 1 d . . . . .
C52 C -0.0245(4) 1.18935(15) -0.2943(3) 0.0351(12) Uani 1 1 d . . . . .
C53 C -0.0512(4) 1.16401(16) -0.3484(3) 0.0402(13) Uani 1 1 d . . . . .
C54 C -0.2004(5) 1.13443(18) -0.4193(3) 0.0463(15) Uani 1 1 d . . . . .
H54A H -0.2309 1.1504 -0.4568 0.069 Uiso 1 1 calc R U . . .
H54B H -0.2438 1.1210 -0.4046 0.069 Uiso 1 1 calc R U . . .
H54C H -0.1634 1.1163 -0.4325 0.069 Uiso 1 1 calc R U . . .
C55 C -0.2704(4) 1.18501(17) -0.3276(3) 0.0407(13) Uani 1 1 d . . . . .
H55A H -0.2767 1.1769 -0.2860 0.061 Uiso 1 1 calc R U . . .
H55B H -0.3069 1.1692 -0.3633 0.061 Uiso 1 1 calc R U . . .
H55C H -0.2894 1.2112 -0.3361 0.061 Uiso 1 1 calc R U . . .
C56 C -0.1037(5) 1.22857(17) -0.2291(3) 0.0460(15) Uani 1 1 d . . . . .
H56A H -0.1019 1.2539 -0.2462 0.069 Uiso 1 1 calc R U . . .
H56B H -0.0522 1.2247 -0.1899 0.069 Uiso 1 1 calc R U . . .
H56C H -0.1576 1.2256 -0.2175 0.069 Uiso 1 1 calc R U . . .
C57 C 0.0663(5) 1.2029(2) -0.2596(4) 0.0576(18) Uani 1 1 d . . . . .
H57A H 0.1042 1.1815 -0.2402 0.086 Uiso 1 1 calc R U . . .
H57B H 0.0652 1.2204 -0.2248 0.086 Uiso 1 1 calc R U . . .
H57C H 0.0894 1.2157 -0.2908 0.086 Uiso 1 1 calc R U . . .
C58 C 0.0084(5) 1.1462(2) -0.3810(4) 0.0565(18) Uani 1 1 d . . . . .
H58A H -0.0231 1.1258 -0.4097 0.085 Uiso 1 1 calc R U . . .
H58B H 0.0606 1.1361 -0.3475 0.085 Uiso 1 1 calc R U . . .
H58C H 0.0264 1.1650 -0.4072 0.085 Uiso 1 1 calc R U . . .
C59 C 0.1882(4) 1.14030(15) 0.3831(3) 0.0347(12) Uani 1 1 d . . . . .
C60 C 0.2749(4) 1.14088(15) 0.3770(3) 0.0349(12) Uani 1 1 d . . . . .
C61 C 0.2735(4) 1.16795(15) 0.3281(3) 0.0358(12) Uani 1 1 d . . . . .
C62 C 0.1881(4) 1.18543(14) 0.3066(3) 0.0331(11) Uani 1 1 d . . . . .
C63 C 0.1349(4) 1.16837(14) 0.3407(2) 0.0311(11) Uani 1 1 d . . . . .
C64 C 0.1572(5) 1.11626(18) 0.4287(3) 0.0467(15) Uani 1 1 d . . . . .
H64A H 0.1568 1.1311 0.4668 0.070 Uiso 1 1 calc R U . . .
H64B H 0.1972 1.0949 0.4434 0.070 Uiso 1 1 calc R U . . .
H64C H 0.0976 1.1071 0.4056 0.070 Uiso 1 1 calc R U . . .
C65 C 0.3518(4) 1.1172(2) 0.4133(3) 0.0515(16) Uani 1 1 d . . . . .
H65A H 0.3859 1.1111 0.3844 0.077 Uiso 1 1 calc R U . . .
H65B H 0.3309 1.0941 0.4278 0.077 Uiso 1 1 calc R U . . .
H65C H 0.3891 1.1310 0.4516 0.077 Uiso 1 1 calc R U . . .
C66 C 0.3498(4) 1.1780(2) 0.3060(4) 0.0534(16) Uani 1 1 d . . . . .
H66A H 0.3728 1.2026 0.3237 0.080 Uiso 1 1 calc R U . . .
H66B H 0.3303 1.1788 0.2579 0.080 Uiso 1 1 calc R U . . .
H66C H 0.3962 1.1591 0.3218 0.080 Uiso 1 1 calc R U . . .
C67 C 0.1587(4) 1.21540(16) 0.2550(3) 0.0441(14) Uani 1 1 d . . . . .
H67A H 0.1748 1.2401 0.2755 0.066 Uiso 1 1 calc R U . . .
H67B H 0.0946 1.2141 0.2342 0.066 Uiso 1 1 calc R U . . .
H67C H 0.1874 1.2116 0.2218 0.066 Uiso 1 1 calc R U . . .
C68 C 0.0427(4) 1.17771(18) 0.3344(3) 0.0457(14) Uani 1 1 d . . . . .
H68A H 0.0039 1.1704 0.2907 0.069 Uiso 1 1 calc R U . . .
H68B H 0.0376 1.2047 0.3403 0.069 Uiso 1 1 calc R U . . .
H68C H 0.0256 1.1642 0.3679 0.069 Uiso 1 1 calc R U . . .
C69 C 0.3591(4) 0.83008(16) -0.2857(3) 0.0403(13) Uani 1 1 d . . . . .
C70 C 0.2777(4) 0.81331(15) -0.3199(3) 0.0395(13) Uani 1 1 d . . . . .
C100 C 0.0409(6) 0.0082(2) 0.0177(4) 0.065(2) Uani 1 1 d . . . . .
C71 C 0.2293(4) 0.83841(16) -0.3727(3) 0.0373(12) Uani 1 1 d . . . . .
C72 C 0.2848(4) 0.87020(16) -0.3711(3) 0.0387(13) Uani 1 1 d . . . . .
C73 C 0.3639(4) 0.86597(15) -0.3162(3) 0.0380(13) Uani 1 1 d . . . . .
C74 C 0.4289(5) 0.8155(2) -0.2268(4) 0.0586(18) Uani 1 1 d . . . . .
H74A H 0.4021 0.7996 -0.2014 0.088 Uiso 1 1 calc R U . . .
H74B H 0.4593 0.8366 -0.1995 0.088 Uiso 1 1 calc R U . . .
H74C H 0.4714 0.8008 -0.2405 0.088 Uiso 1 1 calc R U . . .
C75 C 0.2456(6) 0.77637(18) -0.3049(4) 0.0614(19) Uani 1 1 d . . . . .
H75A H 0.2626 0.7567 -0.3301 0.092 Uiso 1 1 calc R U . . .
H75B H 0.1813 0.7770 -0.3167 0.092 Uiso 1 1 calc R U . . .
H75C H 0.2718 0.7711 -0.2579 0.092 Uiso 1 1 calc R U . . .
C76 C 0.1421(5) 0.8302(2) -0.4221(3) 0.0517(16) Uani 1 1 d . . . . .
H76A H 0.1172 0.8533 -0.4454 0.078 Uiso 1 1 calc R U . . .
H76B H 0.1025 0.8202 -0.3999 0.078 Uiso 1 1 calc R U . . .
H76C H 0.1493 0.8116 -0.4535 0.078 Uiso 1 1 calc R U . . .
C90 C 0.5495(6) 0.2376(2) 0.4769(4) 0.067(2) Uani 1 1 d D . . . .
C77 C 0.2629(5) 0.90241(18) -0.4170(3) 0.0533(17) Uani 1 1 d . . . . .
H77A H 0.2819 0.9257 -0.3925 0.080 Uiso 1 1 calc R U . . .
H77B H 0.1991 0.9032 -0.4394 0.080 Uiso 1 1 calc R U . . .
H77C H 0.2932 0.8996 -0.4496 0.080 Uiso 1 1 calc R U . . .
C78 C 0.4413(5) 0.8920(2) -0.2988(4) 0.0598(19) Uani 1 1 d . . . . .
H78A H 0.4807 0.8850 -0.3233 0.090 Uiso 1 1 calc R U . . .
H78B H 0.4732 0.8904 -0.2516 0.090 Uiso 1 1 calc R U . . .
H78C H 0.4206 0.9178 -0.3101 0.090 Uiso 1 1 calc R U . . .
C79 C 0.5937(4) 0.80397(17) 0.2743(3) 0.0428(14) Uani 1 1 d . . . . .
C80 C 0.6471(4) 0.83100(18) 0.2595(3) 0.0461(14) Uani 1 1 d . . . . .
C81 C 0.6665(4) 0.85985(18) 0.3085(4) 0.0482(15) Uani 1 1 d . . . . .
C82 C 0.6265(4) 0.8494(2) 0.3554(3) 0.0499(16) Uani 1 1 d . . . . .
C83 C 0.5819(4) 0.81476(18) 0.3355(3) 0.0478(15) Uani 1 1 d . . . . .
C84 C 0.5557(6) 0.7689(2) 0.2364(5) 0.072(2) Uani 1 1 d . . . . .
H84A H 0.5639 0.7697 0.1933 0.108 Uiso 1 1 calc R U . . .
H84B H 0.4927 0.7674 0.2306 0.108 Uiso 1 1 calc R U . . .
H84C H 0.5859 0.7469 0.2606 0.108 Uiso 1 1 calc R U . . .
C85 C 0.6762(6) 0.8323(3) 0.1997(4) 0.076(2) Uani 1 1 d . . . . .
H85A H 0.6321 0.8199 0.1629 0.114 Uiso 1 1 calc R U . . .
H85B H 0.7329 0.8194 0.2091 0.114 Uiso 1 1 calc R U . . .
H85C H 0.6826 0.8585 0.1882 0.114 Uiso 1 1 calc R U . . .
C86 C 0.7255(5) 0.8934(2) 0.3116(5) 0.076(3) Uani 1 1 d . . . . .
H86A H 0.7064 0.9143 0.3333 0.114 Uiso 1 1 calc R U . . .
H86B H 0.7217 0.9009 0.2670 0.114 Uiso 1 1 calc R U . . .
H86C H 0.7865 0.8868 0.3365 0.114 Uiso 1 1 calc R U . . .
C89 C 0.6816(10) 0.9905(3) 0.4752(6) 0.132(5) Uani 1 1 d D U . . .
C87 C 0.6300(6) 0.8689(3) 0.4172(4) 0.087(3) Uani 1 1 d . . . . .
H87A H 0.6834 0.8613 0.4524 0.130 Uiso 1 1 calc R U . . .
H87B H 0.5780 0.8621 0.4290 0.130 Uiso 1 1 calc R U . . .
H87C H 0.6310 0.8960 0.4108 0.130 Uiso 1 1 calc R U . . .
C88 C 0.5277(6) 0.7934(3) 0.3686(5) 0.083(3) Uani 1 1 d . . . . .
H88A H 0.5631 0.7731 0.3950 0.125 Uiso 1 1 calc R U . . .
H88B H 0.4759 0.7828 0.3353 0.125 Uiso 1 1 calc R U . . .
H88C H 0.5085 0.8104 0.3971 0.125 Uiso 1 1 calc R U . . .
C101 C 0.5629(5) 0.0901(2) 0.5224(4) 0.070(2) Uani 1 1 d . . . . .
C94 C 0.0736(7) 0.0053(2) 0.0880(4) 0.071(3) Uani 1 1 d . . . . .
C93 C 0.0213(7) -0.0155(2) 0.1191(4) 0.072(3) Uani 1 1 d . . . . .
H93 H 0.0424 -0.0181 0.1655 0.086 Uiso 1 1 calc R U . . .
C98 C 0.0914(7) 0.0286(3) -0.0139(4) 0.075(3) Uani 1 1 d . . . . .
C99 C 0.0548(8) 0.0309(3) -0.0858(5) 0.087(3) Uani 1 1 d . . . . .
H99 H 0.0870 0.0440 -0.1090 0.105 Uiso 1 1 calc R U . . .
C95 C 0.1509(8) 0.0214(3) 0.1216(5) 0.089(3) Uani 1 1 d . . . . .
H95 H 0.1733 0.0193 0.1680 0.107 Uiso 1 1 calc R U . . .
C91 C 0.1716(8) 0.2268(3) 0.5245(6) 0.089(3) Uani 1 1 d . . . . .
C97 C 0.1658(8) 0.0451(3) 0.0198(5) 0.095(3) Uani 1 1 d . . . . .
H97 H 0.1978 0.0596 -0.0017 0.114 Uiso 1 1 calc R U . . .
C96 C 0.1970(10) 0.0406(3) 0.0892(5) 0.107(4) Uani 1 1 d . . . . .
H96 H 0.2519 0.0514 0.1137 0.129 Uiso 1 1 calc R U . . .
C102 C 1.0404(9) 0.0581(4) 0.5272(6) 0.118(4) Uani 1 1 d . . . . .
C92 C 0.6596(16) 0.9932(5) 0.0790(8) 0.194(8) Uani 1 1 d D U . . .
F4 F 0.4627(4) 0.2291(2) 0.4595(4) 0.125(2) Uani 1 1 d . . . . .
F5 F 0.5799(5) 0.2341(3) 0.5402(3) 0.139(3) Uani 1 1 d . . . . .
F6 F 0.5510(7) 0.27218(18) 0.4634(4) 0.148(3) Uani 1 1 d D . . . .
F7 F 0.1625(6) 0.2560(2) 0.4828(3) 0.144(3) Uani 1 1 d . . . . .
F8 F 0.2329(8) 0.2055(3) 0.5150(5) 0.200(5) Uani 1 1 d . . . . .
F9 F 0.0965(7) 0.2093(2) 0.4990(4) 0.167(4) Uani 1 1 d . . . . .
F1 F 0.6325(6) 1.0162(2) 0.4335(4) 0.187(5) Uani 1 1 d D U . . .
F2 F 0.6908(10) 0.9621(2) 0.4388(5) 0.247(7) Uani 1 1 d D U . . .
F3 F 0.6362(7) 0.9774(3) 0.5108(6) 0.226(7) Uani 1 1 d D U . . .
F10 F 0.6736(9) 0.9900(5) 0.0187(7) 0.267(8) Uani 1 1 d D . . . .
F11 F 0.5890(18) 1.0162(7) 0.0689(13) 0.414(14) Uiso 1 1 d D . . . .
F12 F 0.7389(16) 1.0008(7) 0.1143(12) 0.375(12) Uiso 1 1 d D . . . .
O13 O 0.8275(5) 0.97691(15) 0.5659(3) 0.085(2) Uani 1 1 d . . . . .
O14 O 0.8255(7) 1.0194(2) 0.4774(4) 0.123(3) Uani 1 1 d . . . . .
O15 O 0.7600(4) 1.03795(15) 0.5595(3) 0.0802(18) Uani 1 1 d . . . . .
O16 O 0.5616(5) 0.2178(2) 0.3676(3) 0.096(2) Uani 1 1 d . . . . .
O17 O 0.6925(4) 0.2162(3) 0.4647(4) 0.123(3) Uani 1 1 d . U . . .
O18 O 0.5820(7) 0.1718(2) 0.4470(5) 0.137(3) Uani 1 1 d . . . . .
O19 O 0.1914(5) 0.2066(3) 0.6391(4) 0.133(4) Uani 1 1 d . . . . .
O20 O 0.2785(6) 0.2555(2) 0.6221(5) 0.133(3) Uani 1 1 d . . . . .
O21 O 0.1318(9) 0.2659(4) 0.6044(5) 0.223(7) Uani 1 1 d D U . . .
O22 O 0.6540(7) 0.9485(4) 0.1716(5) 0.181(5) Uani 1 1 d D U . . .
O23 O 0.5856(9) 0.9292(5) 0.0568(7) 0.248(8) Uani 1 1 d D U . . .
O24 O 0.729(2) 0.9234(10) 0.110(2) 0.54(3) Uiso 1 1 d D . . . .
O26 O 0.9564(7) 0.0755(2) 0.5043(5) 0.147(4) Uani 1 1 d . . . . .
O25 O 0.5600(5) 0.1261(2) 0.5449(3) 0.0897(19) Uani 1 1 d . . . . .
S1 S 0.78427(18) 1.00796(6) 0.52614(11) 0.0787(7) Uani 1 1 d . . . . .
S2 S 0.60308(14) 0.20812(6) 0.43386(10) 0.0622(5) Uani 1 1 d . . . . .
S3 S 0.1891(2) 0.23993(8) 0.60511(13) 0.0905(8) Uani 1 1 d D . . . .
S4 S 0.6483(4) 0.9471(2) 0.1068(2) 0.216(3) Uani 1 1 d D U . . .

loop_
_atom_site_aniso_label
_atom_site_aniso_U_11
_atom_site_aniso_U_22
_atom_site_aniso_U_33
_atom_site_aniso_U_23
_atom_site_aniso_U_13
_atom_site_aniso_U_12
Rh1 0.0310(2) 0.02286(18) 0.02406(19) -0.00053(14) 0.00575(15) 0.00076(15)
Rh2 0.0332(2) 0.02441(19) 0.02371(19) -0.00057(14) 0.00556(15) -0.00061(15)
Rh3 0.0327(2) 0.0291(2) 0.0260(2) 0.00201(15) 0.01021(16) 0.00607(16)
Rh4 0.0274(2) 0.0316(2) 0.0295(2) -0.00533(16) 0.00498(16) 0.00199(16)
N1 0.029(2) 0.029(2) 0.028(2) 0.0032(17) 0.0044(17) -0.0054(17)
N2 0.035(2) 0.031(2) 0.022(2) -0.0013(16) 0.0091(17) -0.0023(18)
N3 0.027(2) 0.035(2) 0.026(2) -0.0006(17) 0.0082(17) -0.0006(17)
N4 0.031(2) 0.037(2) 0.026(2) -0.0028(17) 0.0087(18) -0.0023(18)
N5 0.035(3) 0.024(2) 0.040(2) -0.0008(18) 0.008(2) -0.0003(18)
N6 0.034(2) 0.031(2) 0.033(2) -0.0023(18) 0.0115(19) 0.0037(18)
N7 0.035(2) 0.027(2) 0.040(2) -0.0047(18) 0.017(2) -0.0046(18)
N8 0.032(3) 0.034(3) 0.058(3) -0.007(2) 0.016(2) -0.001(2)
O1 0.037(2) 0.042(2) 0.0260(18) -0.0012(15) 0.0050(16) -0.0066(17)
O2 0.036(2) 0.044(2) 0.0226(17) 0.0064(15) -0.0010(15) -0.0109(17)
O3 0.048(3) 0.086(4) 0.042(2) 0.013(2) -0.002(2) -0.034(3)
O4 0.035(2) 0.041(2) 0.0258(18) -0.0035(15) 0.0081(15) -0.0097(16)
O5 0.043(2) 0.041(2) 0.0190(16) -0.0041(14) 0.0119(15) -0.0112(17)
O6 0.062(3) 0.071(3) 0.029(2) -0.004(2) 0.018(2) -0.031(2)
O7 0.036(2) 0.049(2) 0.0285(19) -0.0027(16) 0.0140(16) -0.0089(17)
O8 0.028(2) 0.052(2) 0.0260(18) 0.0020(16) 0.0037(15) 0.0001(17)
O9 0.035(2) 0.058(3) 0.034(2) 0.0032(18) 0.0029(17) -0.0114(19)
O10 0.029(2) 0.054(2) 0.036(2) -0.0019(18) 0.0054(16) -0.0119(18)
O11 0.032(2) 0.050(2) 0.0218(17) -0.0058(15) 0.0072(15) -0.0074(17)
O12 0.049(3) 0.074(3) 0.032(2) 0.004(2) 0.0102(19) -0.027(2)
C1 0.030(3) 0.029(2) 0.030(2) 0.001(2) 0.010(2) -0.003(2)
C2 0.022(2) 0.024(2) 0.027(2) 0.0006(18) 0.0055(18) -0.0015(18)
C3 0.027(3) 0.029(2) 0.027(2) -0.0027(19) 0.0034(19) -0.001(2)
C4 0.033(3) 0.033(3) 0.038(3) -0.002(2) 0.008(2) -0.007(2)
C5 0.036(3) 0.034(3) 0.035(3) -0.002(2) 0.014(2) -0.010(2)
C6 0.033(3) 0.027(2) 0.032(3) -0.004(2) 0.014(2) -0.002(2)
C7 0.029(3) 0.028(2) 0.029(2) -0.0026(19) 0.010(2) -0.001(2)
C8 0.033(3) 0.030(2) 0.027(2) 0.0005(19) 0.010(2) -0.005(2)
C9 0.035(3) 0.050(3) 0.032(3) -0.002(2) 0.009(2) -0.016(3)
C10 0.036(3) 0.042(3) 0.029(3) -0.001(2) 0.013(2) -0.010(2)
C11 0.031(3) 0.024(2) 0.029(2) 0.0005(19) 0.009(2) -0.0004(19)
C12 0.038(3) 0.037(3) 0.031(3) 0.003(2) 0.009(2) -0.006(2)
C13 0.031(3) 0.034(3) 0.028(2) -0.005(2) 0.010(2) -0.006(2)
C14 0.037(3) 0.036(3) 0.031(3) -0.003(2) 0.014(2) -0.007(2)
C15 0.032(3) 0.037(3) 0.031(3) -0.002(2) 0.007(2) -0.004(2)
C16 0.023(2) 0.027(2) 0.031(2) -0.0062(19) 0.0073(19) -0.0041(19)
C17 0.026(3) 0.032(3) 0.027(2) -0.0032(19) 0.009(2) -0.003(2)
C18 0.032(3) 0.035(3) 0.033(3) -0.002(2) 0.011(2) -0.004(2)
C19 0.033(3) 0.033(3) 0.032(3) -0.003(2) 0.014(2) -0.006(2)
C20 0.028(3) 0.034(3) 0.029(3) -0.004(2) 0.010(2) -0.001(2)
C21 0.031(3) 0.032(3) 0.027(2) -0.003(2) 0.011(2) -0.006(2)
C22 0.032(3) 0.042(3) 0.029(3) -0.004(2) 0.007(2) -0.007(2)
C23 0.033(3) 0.058(4) 0.033(3) -0.004(3) 0.009(2) -0.019(3)
C24 0.037(3) 0.056(4) 0.035(3) 0.003(3) 0.013(2) -0.017(3)
C25 0.029(3) 0.039(3) 0.031(3) 0.001(2) 0.007(2) -0.001(2)
C26 0.028(3) 0.035(3) 0.026(2) 0.002(2) 0.006(2) 0.000(2)
C27 0.030(3) 0.039(3) 0.032(3) -0.004(2) 0.012(2) -0.002(2)
C28 0.033(3) 0.040(3) 0.033(3) -0.005(2) 0.013(2) -0.007(2)
C29 0.035(3) 0.028(3) 0.055(4) -0.008(2) -0.003(3) 0.007(2)
C30 0.035(3) 0.036(3) 0.051(4) -0.003(3) 0.004(3) 0.005(2)
C31 0.035(3) 0.023(2) 0.036(3) 0.002(2) 0.011(2) 0.002(2)
C32 0.037(3) 0.030(3) 0.058(4) -0.012(3) 0.008(3) 0.000(2)
C33 0.034(3) 0.031(3) 0.056(4) -0.007(3) 0.005(3) 0.003(2)
C34 0.044(3) 0.035(3) 0.035(3) -0.009(2) 0.006(2) 0.003(2)
C35 0.043(3) 0.033(3) 0.037(3) -0.006(2) 0.004(2) 0.008(2)
C36 0.034(3) 0.027(2) 0.037(3) 0.001(2) 0.017(2) 0.003(2)
C37 0.038(4) 0.032(3) 0.110(6) -0.018(4) 0.019(4) -0.001(3)
C38 0.030(3) 0.037(3) 0.107(6) -0.018(4) 0.019(4) 0.003(3)
C39 0.045(3) 0.035(3) 0.053(4) -0.004(3) 0.022(3) -0.002(3)
C40 0.045(4) 0.042(3) 0.066(4) -0.008(3) 0.029(3) -0.011(3)
C41 0.037(3) 0.032(3) 0.073(4) -0.008(3) 0.020(3) 0.000(2)
C42 0.052(4) 0.035(3) 0.082(5) 0.009(3) 0.038(4) 0.005(3)
C43 0.059(4) 0.028(3) 0.071(4) 0.009(3) 0.036(4) 0.005(3)
C44 0.027(5) 0.043(6) 0.100(10) -0.015(6) 0.019(6) -0.002(4)
C45 0.035(6) 0.037(5) 0.108(10) -0.008(6) 0.024(6) 0.002(4)
C44' 0.061(10) 0.036(7) 0.062(10) 0.007(7) 0.042(8) -0.002(7)
C45' 0.056(10) 0.037(8) 0.067(10) 0.011(7) 0.031(8) 0.018(7)
C46 0.034(3) 0.033(3) 0.084(5) -0.009(3) 0.021(3) -0.001(2)
C47 0.071(5) 0.042(3) 0.060(4) 0.014(3) 0.045(4) 0.020(3)
C48 0.078(5) 0.042(3) 0.059(4) 0.022(3) 0.045(4) 0.025(3)
C49 0.045(3) 0.031(3) 0.026(2) 0.003(2) 0.013(2) 0.003(2)
C50 0.035(3) 0.022(2) 0.028(2) 0.0069(19) 0.004(2) 0.004(2)
C51 0.036(3) 0.025(2) 0.033(3) 0.004(2) 0.012(2) 0.002(2)
C52 0.039(3) 0.027(3) 0.042(3) 0.008(2) 0.018(2) -0.002(2)
C53 0.051(4) 0.038(3) 0.037(3) 0.006(2) 0.022(3) 0.003(3)
C54 0.057(4) 0.048(3) 0.029(3) -0.001(2) 0.008(3) 0.000(3)
C55 0.036(3) 0.043(3) 0.043(3) 0.005(3) 0.012(2) 0.004(2)
C56 0.058(4) 0.036(3) 0.049(4) -0.015(3) 0.024(3) -0.005(3)
C57 0.047(4) 0.057(4) 0.070(5) -0.001(3) 0.020(3) -0.011(3)
C58 0.061(5) 0.066(5) 0.055(4) -0.002(3) 0.036(4) 0.010(4)
C59 0.045(3) 0.030(3) 0.024(2) -0.006(2) 0.005(2) 0.000(2)
C60 0.035(3) 0.035(3) 0.027(3) -0.001(2) -0.001(2) 0.004(2)
C61 0.037(3) 0.031(3) 0.034(3) -0.008(2) 0.004(2) -0.012(2)
C62 0.039(3) 0.022(2) 0.032(3) -0.004(2) 0.004(2) -0.004(2)
C63 0.039(3) 0.025(2) 0.025(2) -0.0059(19) 0.004(2) -0.003(2)
C64 0.062(4) 0.046(3) 0.030(3) 0.003(2) 0.011(3) 0.002(3)
C65 0.048(4) 0.060(4) 0.039(3) 0.006(3) 0.002(3) 0.015(3)
C66 0.040(4) 0.057(4) 0.062(4) -0.001(3) 0.016(3) -0.011(3)
C67 0.053(4) 0.030(3) 0.045(3) 0.007(2) 0.010(3) 0.003(3)
C68 0.043(4) 0.050(4) 0.042(3) -0.002(3) 0.011(3) 0.002(3)
C69 0.043(3) 0.035(3) 0.046(3) 0.000(2) 0.019(3) 0.012(2)
C70 0.048(3) 0.026(3) 0.052(3) 0.001(2) 0.025(3) 0.005(2)
C100 0.092(6) 0.057(4) 0.046(4) 0.000(3) 0.022(4) 0.036(4)
C71 0.043(3) 0.038(3) 0.035(3) -0.007(2) 0.017(2) 0.008(2)
C72 0.050(4) 0.042(3) 0.031(3) 0.000(2) 0.023(3) 0.006(3)
C73 0.041(3) 0.034(3) 0.048(3) 0.004(2) 0.026(3) 0.009(2)
C74 0.049(4) 0.055(4) 0.069(5) 0.017(4) 0.017(3) 0.018(3)
C75 0.078(5) 0.030(3) 0.080(5) 0.003(3) 0.031(4) -0.002(3)
C76 0.053(4) 0.059(4) 0.041(3) -0.016(3) 0.013(3) -0.005(3)
C90 0.067(5) 0.080(6) 0.057(5) -0.002(4) 0.023(4) 0.028(4)
C77 0.084(5) 0.044(3) 0.034(3) 0.008(3) 0.021(3) 0.003(3)
C78 0.057(4) 0.059(4) 0.071(5) -0.013(4) 0.032(4) -0.014(3)
C79 0.040(3) 0.035(3) 0.051(3) -0.003(3) 0.012(3) 0.004(2)
C80 0.039(3) 0.050(4) 0.050(4) -0.002(3) 0.015(3) 0.011(3)
C81 0.032(3) 0.044(3) 0.062(4) -0.001(3) 0.004(3) 0.001(3)
C82 0.038(3) 0.062(4) 0.039(3) -0.003(3) 0.000(3) 0.014(3)
C83 0.043(4) 0.045(3) 0.050(4) 0.012(3) 0.008(3) 0.008(3)
C84 0.068(5) 0.048(4) 0.093(6) -0.020(4) 0.015(5) 0.005(4)
C85 0.070(6) 0.094(6) 0.080(6) -0.007(5) 0.047(5) 0.017(5)
C86 0.037(4) 0.061(5) 0.119(8) -0.001(5) 0.010(4) -0.010(3)
C89 0.182(12) 0.059(6) 0.112(9) 0.005(6) -0.010(8) -0.029(7)
C87 0.077(6) 0.125(8) 0.042(4) -0.031(5) -0.003(4) 0.021(6)
C88 0.070(6) 0.108(7) 0.078(6) 0.048(5) 0.033(5) 0.023(5)
C101 0.055(5) 0.070(5) 0.076(5) 0.001(4) 0.009(4) 0.018(4)
C94 0.094(7) 0.073(5) 0.045(4) 0.008(4) 0.024(4) 0.048(5)
C93 0.103(7) 0.068(5) 0.043(4) 0.002(4) 0.022(4) 0.034(5)
C98 0.102(7) 0.066(5) 0.059(5) 0.004(4) 0.031(5) 0.032(5)
C99 0.138(10) 0.069(6) 0.070(6) 0.012(5) 0.055(6) 0.042(6)
C95 0.110(9) 0.092(7) 0.058(5) -0.004(5) 0.016(6) 0.036(6)
C91 0.095(8) 0.065(6) 0.107(8) -0.023(6) 0.034(6) -0.008(5)
C97 0.116(9) 0.094(7) 0.084(7) -0.003(6) 0.044(7) 0.008(7)
C96 0.152(12) 0.108(9) 0.071(6) -0.006(6) 0.049(7) 0.019(8)
C102 0.114(10) 0.137(11) 0.117(9) -0.003(8) 0.057(8) 0.039(8)
C92 0.243(17) 0.246(16) 0.106(10) 0.040(10) 0.073(11) -0.090(14)
F4 0.076(4) 0.165(7) 0.144(6) -0.035(5) 0.050(4) 0.022(4)
F5 0.126(6) 0.242(9) 0.055(3) -0.017(4) 0.039(3) 0.045(6)
F6 0.230(9) 0.066(4) 0.182(8) -0.005(4) 0.114(7) 0.019(5)
F7 0.201(9) 0.144(7) 0.082(4) 0.027(4) 0.039(5) -0.029(6)
F8 0.228(12) 0.209(10) 0.187(9) -0.002(8) 0.101(9) 0.097(9)
F9 0.205(10) 0.141(7) 0.138(7) -0.040(5) 0.030(6) -0.081(7)
F1 0.197(8) 0.114(6) 0.140(6) 0.040(5) -0.094(6) -0.061(6)
F2 0.363(16) 0.095(6) 0.178(9) -0.063(6) -0.058(10) -0.020(8)
F3 0.168(9) 0.197(10) 0.229(11) 0.084(9) -0.050(8) -0.124(8)
F10 0.215(13) 0.40(2) 0.191(11) 0.064(13) 0.072(10) -0.076(13)
O13 0.133(6) 0.043(3) 0.063(3) 0.011(2) 0.013(4) 0.011(3)
O14 0.193(9) 0.073(4) 0.123(6) 0.046(4) 0.079(6) 0.029(5)
O15 0.071(4) 0.050(3) 0.103(5) -0.003(3) 0.004(3) 0.007(3)
O16 0.093(5) 0.134(6) 0.060(4) 0.007(4) 0.025(3) 0.046(4)
O17 0.047(4) 0.190(8) 0.127(6) -0.070(6) 0.021(4) 0.010(4)
O18 0.169(9) 0.067(5) 0.205(10) 0.028(5) 0.101(8) 0.024(5)
O19 0.081(5) 0.177(8) 0.142(7) 0.095(7) 0.035(5) 0.006(5)
O20 0.123(7) 0.105(6) 0.148(8) 0.015(5) 0.013(6) -0.045(5)
O21 0.277(14) 0.288(14) 0.093(6) 0.003(8) 0.046(8) 0.202(12)
O22 0.152(9) 0.270(14) 0.120(8) 0.038(8) 0.045(7) -0.099(9)
O23 0.162(11) 0.341(18) 0.212(13) -0.026(12) 0.019(9) -0.175(12)
O26 0.152(9) 0.086(5) 0.151(8) -0.030(5) -0.020(6) 0.032(5)
O25 0.087(5) 0.101(5) 0.082(4) -0.005(4) 0.029(4) -0.009(4)
S1 0.1086(19) 0.0436(10) 0.0628(12) 0.0051(9) -0.0009(12) 0.0045(11)
S2 0.0618(12) 0.0632(11) 0.0641(11) 0.0050(9) 0.0239(9) 0.0213(9)
S3 0.126(2) 0.0795(16) 0.0687(15) -0.0008(12) 0.0352(15) -0.0020(16)
S4 0.204(5) 0.286(7) 0.115(3) 0.027(4) -0.007(3) -0.167(5)

loop_
_atom_type_symbol
_atom_type_description
_atom_type_scat_dispersion_real
_atom_type_scat_dispersion_imag
_atom_type_scat_source
C C 0.0033 0.0016 'International Tables Vol C Tables 4.2.6.8 and 6.1.1.4'
H H 0.0000 0.0000 'International Tables Vol C Tables 4.2.6.8 and 6.1.1.4'
N N 0.0061 0.0033 'International Tables Vol C Tables 4.2.6.8 and 6.1.1.4'
O O 0.0106 0.0060 'International Tables Vol C Tables 4.2.6.8 and 6.1.1.4'
F F 0.0171 0.0103 'International Tables Vol C Tables 4.2.6.8 and 6.1.1.4'
S S 0.1246 0.1234 'International Tables Vol C Tables 4.2.6.8 and 6.1.1.4'
Rh Rh -1.1178 0.9187 'International Tables Vol C Tables 4.2.6.8 and 6.1.1.4'

loop_
_geom_angle_atom_site_label_1
_geom_angle_atom_site_label_2
_geom_angle_atom_site_label_3
_geom_angle
_geom_angle_site_symmetry_1
O2 Rh1 N5 85.93(17) .
O2 Rh1 O1 77.67(14) .
N5 Rh1 O1 85.95(17) .
O2 Rh1 C49 112.06(18) .
N5 Rh1 C49 106.48(19) .
O1 Rh1 C49 164.34(18) .
O2 Rh1 C52 157.53(19) .
N5 Rh1 C52 116.4(2) .
O1 Rh1 C52 100.13(19) .
C49 Rh1 C52 66.0(2) .
O2 Rh1 C51 118.13(19) .
N5 Rh1 C51 155.9(2) .
O1 Rh1 C51 98.98(18) .
C49 Rh1 C51 65.8(2) .
C52 Rh1 C51 39.6(2) .
O2 Rh1 C50 98.38(18) .
N5 Rh1 C50 144.43(18) .
O1 Rh1 C50 129.55(18) .
C49 Rh1 C50 39.3(2) .
C52 Rh1 C50 65.5(2) .
C51 Rh1 C50 38.52(19) .
O2 Rh1 C53 149.8(2) .
N5 Rh1 C53 94.0(2) .
O1 Rh1 C53 132.5(2) .
C49 Rh1 C53 39.2(2) .
C52 Rh1 C53 38.8(2) .
C51 Rh1 C53 65.3(2) .
C50 Rh1 C53 65.1(2) .
O5 Rh2 N7 85.54(16) .
O5 Rh2 O4 77.84(14) .
N7 Rh2 O4 86.98(16) .
O5 Rh2 C61 164.6(2) .
N7 Rh2 C61 109.4(2) .
O4 Rh2 C61 106.10(18) .
O5 Rh2 C59 105.58(19) .
N7 Rh2 C59 111.69(19) .
O4 Rh2 C59 161.10(18) .
C61 Rh2 C59 65.9(2) .
O5 Rh2 C62 125.91(19) .
N7 Rh2 C62 148.5(2) .
O4 Rh2 C62 97.26(18) .
C61 Rh2 C62 39.5(2) .
C59 Rh2 C62 65.4(2) .
O5 Rh2 C60 140.18(19) .
N7 Rh2 C60 92.13(19) .
O4 Rh2 C60 141.8(2) .
C61 Rh2 C60 39.0(2) .
C59 Rh2 C60 39.4(2) .
C62 Rh2 C60 65.5(2) .
O5 Rh2 C63 99.16(18) .
N7 Rh2 C63 150.74(18) .
O4 Rh2 C63 122.28(17) .
C61 Rh2 C63 65.9(2) .
C59 Rh2 C63 39.2(2) .
C62 Rh2 C63 38.9(2) .
C60 Rh2 C63 65.8(2) .
O8 Rh3 C71 105.5(2) .
O8 Rh3 N6 86.87(17) .
C71 Rh3 N6 113.5(2) .
O8 Rh3 O7 76.92(14) .
C71 Rh3 O7 161.33(19) .
N6 Rh3 O7 85.02(17) .
O8 Rh3 C73 159.81(19) .
C71 Rh3 C73 66.3(2) .
N6 Rh3 C73 113.28(19) .
O7 Rh3 C73 105.0(2) .
O8 Rh3 C70 95.9(2) .
C71 Rh3 C70 40.0(2) .
N6 Rh3 C70 153.1(2) .
O7 Rh3 C70 121.7(2) .
C73 Rh3 C70 65.7(2) .
O8 Rh3 C72 142.2(2) .
C71 Rh3 C72 39.3(2) .
N6 Rh3 C72 96.0(2) .
O7 Rh3 C72 140.8(2) .
C73 Rh3 C72 39.1(2) .
C70 Rh3 C72 65.8(2) .
O8 Rh3 C69 120.4(2) .
C71 Rh3 C69 66.0(2) .
N6 Rh3 C69 152.4(2) .
O7 Rh3 C69 96.6(2) .
C73 Rh3 C69 39.6(2) .
C70 Rh3 C69 38.3(2) .
C72 Rh3 C69 65.6(2) .
O11 Rh4 C79 97.3(2) .
O11 Rh4 C83 96.9(2) .
C79 Rh4 C83 40.0(3) .
O11 Rh4 N8 86.91(17) .
C79 Rh4 N8 164.1(2) .
C83 Rh4 N8 124.3(2) .
O11 Rh4 C82 129.2(2) .
C79 Rh4 C82 66.2(2) .
C83 Rh4 C82 39.3(3) .
N8 Rh4 C82 99.2(2) .
O11 Rh4 O10 77.58(14) .
C79 Rh4 O10 111.7(2) .
C83 Rh4 O10 150.9(2) .
N8 Rh4 O10 84.21(19) .
C82 Rh4 O10 153.0(2) .
O11 Rh4 C81 161.4(2) .
C79 Rh4 C81 65.6(2) .
C83 Rh4 C81 65.4(3) .
N8 Rh4 C81 107.6(2) .
C82 Rh4 C81 38.6(3) .
O10 Rh4 C81 114.7(2) .
O11 Rh4 C80 129.6(2) .
C79 Rh4 C80 38.2(2) .
C83 Rh4 C80 64.9(3) .
N8 Rh4 C80 142.9(2) .
C82 Rh4 C80 64.9(3) .
O10 Rh4 C80 96.4(2) .
C81 Rh4 C80 39.0(2) .
C11 N1 O2 118.9(4) .
C11 N1 C12 124.9(4) .
O2 N1 C12 116.2(4) .
C13 N2 O5 118.5(4) .
C13 N2 C14 125.0(4) .
O5 N2 C14 116.4(4) .
C25 N3 O8 117.9(4) .
C25 N3 C26 125.4(4) .
O8 N3 C26 116.6(4) .
C27 N4 O11 118.3(4) .
C27 N4 C28 125.7(4) .
O11 N4 C28 115.9(4) .
C33 N5 C29 117.4(5) .
C33 N5 Rh1 120.3(4) .
C29 N5 Rh1 121.6(4) .
C38 N6 C34 117.8(5) .
C38 N6 Rh3 120.3(4) .
C34 N6 Rh3 121.9(4) .
C43 N7 C39 117.9(5) .
C43 N7 Rh2 120.1(4) .
C39 N7 Rh2 121.5(4) .
C48 N8 C44 112.2(7) .
C48 N8 C44' 116.1(8) .
C48 N8 Rh4 122.7(4) .
C44 N8 Rh4 123.1(6) .
C44' N8 Rh4 115.0(7) .
C11 O1 Rh1 112.9(3) .
N1 O2 Rh1 110.6(3) .
C13 O4 Rh2 113.3(3) .
N2 O5 Rh2 110.7(3) .
C25 O7 Rh3 113.0(3) .
N3 O8 Rh3 111.2(3) .
C27 O10 Rh4 112.4(4) .
N4 O11 Rh4 110.6(3) .
C10 C1 C2 120.1(5) .
C10 C1 C11 121.2(5) .
C2 C1 C11 118.8(4) .
C7 C2 C3 120.1(4) .
C7 C2 C1 118.9(4) .
C3 C2 C1 121.1(4) .
C4 C3 C2 120.4(5) .
C4 C3 C12 119.7(5) .
C2 C3 C12 119.9(5) .
C3 C4 C5 120.4(5) .
C6 C5 C4 119.3(5) .
C5 C6 C7 120.9(5) .
C5 C6 C14 118.8(5) .
C7 C6 C14 120.3(5) .
C6 C7 C2 119.0(5) .
C6 C7 C8 120.7(5) .
C2 C7 C8 120.3(5) .
C9 C8 C7 120.1(5) .
C9 C8 C13 120.3(5) .
C7 C8 C13 119.6(4) .
C8 C9 C10 119.9(5) .
C1 C10 C9 120.8(5) .
O1 C11 N1 119.9(4) .
O1 C11 C1 121.0(5) .
N1 C11 C1 119.1(4) .
O3 C12 N1 120.1(5) .
O3 C12 C3 123.7(5) .
N1 C12 C3 116.2(5) .
O4 C13 N2 119.5(5) .
O4 C13 C8 122.0(5) .
N2 C13 C8 118.5(4) .
O6 C14 N2 120.0(5) .
O6 C14 C6 124.1(5) .
N2 C14 C6 115.9(4) .
C24 C15 C16 120.8(5) .
C24 C15 C25 120.8(5) .
C16 C15 C25 118.4(5) .
C15 C16 C21 119.3(4) .
C15 C16 C17 121.7(5) .
C21 C16 C17 119.0(5) .
C18 C17 C16 120.9(5) .
C18 C17 C26 119.1(5) .
C16 C17 C26 120.0(4) .
C17 C18 C19 119.5(5) .
C20 C19 C18 120.3(5) .
C19 C20 C21 120.8(5) .
C19 C20 C28 119.5(5) .
C21 C20 C28 119.6(5) .
C20 C21 C16 119.4(5) .
C20 C21 C22 122.0(5) .
C16 C21 C22 118.6(5) .
C23 C22 C21 120.5(5) .
C23 C22 C27 121.2(5) .
C21 C22 C27 118.3(5) .
C22 C23 C24 120.4(5) .
C15 C24 C23 120.3(5) .
O7 C25 N3 120.1(5) .
O7 C25 C15 120.8(5) .
N3 C25 C15 119.0(5) .
O9 C26 N3 121.1(5) .
O9 C26 C17 123.6(5) .
N3 C26 C17 115.3(4) .
O10 C27 N4 120.6(5) .
O10 C27 C22 120.8(5) .
N4 C27 C22 118.6(5) .
O12 C28 N4 120.1(5) .
O12 C28 C20 124.1(5) .
N4 C28 C20 115.9(5) .
N5 C29 C30 123.0(5) .
C29 C30 C31 120.0(6) .
C32 C31 C30 116.6(5) .
C32 C31 C36 122.1(5) .
C30 C31 C36 121.3(5) .
C31 C32 C33 120.2(5) .
N5 C33 C32 122.7(6) .
N6 C34 C35 123.3(5) .
C36 C35 C34 119.7(5) .
C35 C36 C37 116.6(5) .
C35 C36 C31 122.0(5) .
C37 C36 C31 121.2(5) .
C38 C37 C36 119.6(6) .
N6 C38 C37 122.9(6) .
N7 C39 C40 121.4(6) .
C39 C40 C41 120.8(6) .
C40 C41 C42 117.4(6) .
C40 C41 C46 121.5(6) .
C42 C41 C46 121.1(6) .
C43 C42 C41 119.4(6) .
N7 C43 C42 123.0(6) .
N8 C44 C45 123.7(10) .
C44 C45 C46 120.4(10) .
C45' C44' N8 119.8(13) .
C44' C45' C46 116.6(13) .
C47 C46 C45 111.9(7) .
C47 C46 C41 122.6(6) .
C45 C46 C41 123.6(7) .
C47 C46 C45' 114.5(8) .
C41 C46 C45' 115.4(8) .
C46 C47 C48 121.1(6) .
N8 C48 C47 123.0(6) .
C50 C49 C53 107.4(5) .
C50 C49 C54 125.4(5) .
C53 C49 C54 127.0(5) .
C50 C49 Rh1 71.4(3) .
C53 C49 Rh1 71.6(3) .
C54 C49 Rh1 127.0(4) .
C51 C50 C49 108.6(5) .
C51 C50 C55 126.8(5) .
C49 C50 C55 124.6(5) .
C51 C50 Rh1 70.4(3) .
C49 C50 Rh1 69.4(3) .
C55 C50 Rh1 125.6(4) .
C50 C51 C52 107.9(5) .
C50 C51 C56 127.8(5) .
C52 C51 C56 124.3(5) .
C50 C51 Rh1 71.0(3) .
C52 C51 Rh1 69.8(3) .
C56 C51 Rh1 126.8(4) .
C53 C52 C51 107.7(5) .
C53 C52 C57 127.0(6) .
C51 C52 C57 125.3(5) .
C53 C52 Rh1 71.5(3) .
C51 C52 Rh1 70.6(3) .
C57 C52 Rh1 124.5(4) .
C52 C53 C49 108.3(5) .
C52 C53 C58 125.8(6) .
C49 C53 C58 125.9(6) .
C52 C53 Rh1 69.7(3) .
C49 C53 Rh1 69.2(3) .
C58 C53 Rh1 125.8(4) .
C63 C59 C60 108.9(5) .
C63 C59 C64 123.9(6) .
C60 C59 C64 127.0(5) .
C63 C59 Rh2 71.8(3) .
C60 C59 Rh2 71.3(3) .
C64 C59 Rh2 125.6(4) .
C61 C60 C59 107.2(5) .
C61 C60 C65 125.6(6) .
C59 C60 C65 127.2(5) .
C61 C60 Rh2 69.3(3) .
C59 C60 Rh2 69.3(3) .
C65 C60 Rh2 125.5(4) .
C60 C61 C62 108.4(5) .
C60 C61 C66 125.6(6) .
C62 C61 C66 125.9(5) .
C60 C61 Rh2 71.7(3) .
C62 C61 Rh2 71.3(3) .
C66 C61 Rh2 125.6(4) .
C63 C62 C61 108.4(5) .
C63 C62 C67 125.9(5) .
C61 C62 C67 125.7(5) .
C63 C62 Rh2 71.1(3) .
C61 C62 Rh2 69.3(3) .
C67 C62 Rh2 123.5(4) .
C62 C63 C59 107.0(5) .
C62 C63 C68 127.0(5) .
C59 C63 C68 125.9(5) .
C62 C63 Rh2 70.0(3) .
C59 C63 Rh2 69.0(3) .
C68 C63 Rh2 126.3(4) .
C70 C69 C73 108.3(5) .
C70 C69 C74 127.7(6) .
C73 C69 C74 124.0(6) .
C70 C69 Rh3 70.4(3) .
C73 C69 Rh3 69.5(3) .
C74 C69 Rh3 124.0(5) .
C69 C70 C71 108.4(5) .
C69 C70 C75 126.2(6) .
C71 C70 C75 125.4(6) .
C69 C70 Rh3 71.3(3) .
C71 C70 Rh3 69.0(3) .
C75 C70 Rh3 125.2(5) .
C100 C100 C98 122.0(9) 3
C100 C100 C94 119.7(11) 3
C98 C100 C94 118.3(9) .
C72 C71 C70 107.4(5) .
C72 C71 C76 127.3(6) .
C70 C71 C76 125.1(6) .
C72 C71 Rh3 71.6(3) .
C70 C71 Rh3 71.0(3) .
C76 C71 Rh3 126.9(4) .
C73 C72 C71 108.2(5) .
C73 C72 C77 125.9(6) .
C71 C72 C77 125.9(6) .
C73 C72 Rh3 69.9(3) .
C71 C72 Rh3 69.1(3) .
C77 C72 Rh3 125.2(4) .
C72 C73 C69 107.7(5) .
C72 C73 C78 125.4(6) .
C69 C73 C78 126.5(6) .
C72 C73 Rh3 71.0(3) .
C69 C73 Rh3 70.9(3) .
C78 C73 Rh3 128.8(4) .
F6 C90 F5 107.9(9) .
F6 C90 F4 104.5(8) .
F5 C90 F4 105.5(8) .
F6 C90 S2 113.8(7) .
F5 C90 S2 114.0(6) .
F4 C90 S2 110.4(6) .
C80 C79 C83 107.4(5) .
C80 C79 C84 128.2(7) .
C83 C79 C84 124.4(7) .
C80 C79 Rh4 72.5(4) .
C83 C79 Rh4 70.0(3) .
C84 C79 Rh4 124.0(5) .
C79 C80 C81 109.2(6) .
C79 C80 C85 127.1(7) .
C81 C80 C85 123.6(7) .
C79 C80 Rh4 69.3(4) .
C81 C80 Rh4 70.3(4) .
C85 C80 Rh4 123.4(5) .
C82 C81 C80 107.3(6) .
C82 C81 C86 126.9(7) .
C80 C81 C86 125.6(7) .
C82 C81 Rh4 69.9(4) .
C80 C81 Rh4 70.7(4) .
C86 C81 Rh4 128.5(5) .
C81 C82 C83 108.4(6) .
C81 C82 C87 128.7(8) .
C83 C82 C87 122.9(8) .
C81 C82 Rh4 71.5(4) .
C83 C82 Rh4 69.9(3) .
C87 C82 Rh4 126.0(5) .
C82 C83 C79 107.6(6) .
C82 C83 C88 127.7(7) .
C79 C83 C88 124.6(7) .
C82 C83 Rh4 70.9(4) .
C79 C83 Rh4 70.0(3) .
C88 C83 Rh4 122.2(5) .
F3 C89 F2 105.6(12) .
F3 C89 F1 108.6(13) .
F2 C89 F1 106.3(11) .
F3 C89 S1 110.3(9) .
F2 C89 S1 112.2(11) .
F1 C89 S1 113.5(8) .
C95 C94 C100 119.5(9) .
C95 C94 C93 123.0(8) .
C100 C94 C93 117.4(9) .
C99 C93 C94 122.6(8) 3
C97 C98 C100 121.5(9) .
C97 C98 C99 122.4(11) .
C100 C98 C99 116.1(10) .
C93 C99 C98 122.1(10) 3
C94 C95 C96 120.1(10) .
F9 C91 F8 107.1(10) .
F9 C91 F7 101.7(10) .
F8 C91 F7 105.5(11) .
F9 C91 S3 112.1(9) .
F8 C91 S3 115.4(10) .
F7 C91 S3 113.8(7) .
C98 C97 C96 118.3(11) .
C95 C96 C97 122.2(13) .
F12 C92 F11 126(2) .
F12 C92 F10 98.1(19) .
F11 C92 F10 106.4(19) .
F12 C92 S4 100.7(17) .
F11 C92 S4 116.0(18) .
F10 C92 S4 107.6(13) .
O15 S1 O13 116.2(4) .
O15 S1 O14 114.6(4) .
O13 S1 O14 113.5(5) .
O15 S1 C89 103.1(5) .
O13 S1 C89 105.7(5) .
O14 S1 C89 101.5(6) .
O18 S2 O17 111.9(6) .
O18 S2 O16 111.7(6) .
O17 S2 O16 120.3(5) .
O18 S2 C90 104.6(5) .
O17 S2 C90 103.0(4) .
O16 S2 C90 103.4(4) .
O21 S3 O19 120.8(8) .
O21 S3 O20 111.3(9) .
O19 S3 O20 109.6(5) .
O21 S3 C91 107.3(6) .
O19 S3 C91 105.4(6) .
O20 S3 C91 100.2(6) .
O23 S4 O22 127.4(8) .
O23 S4 O24 99.8(19) .
O22 S4 O24 101.8(17) .
O23 S4 C92 107.2(10) .
O22 S4 C92 109.3(9) .
O24 S4 C92 110.1(18) .

loop_
_geom_bond_atom_site_label_1
_geom_bond_atom_site_label_2
_geom_bond_distance
_geom_bond_site_symmetry_2
Rh1 O2 2.090(4) .
Rh1 N5 2.111(4) .
Rh1 O1 2.123(4) .
Rh1 C49 2.129(5) .
Rh1 C52 2.137(5) .
Rh1 C51 2.148(5) .
Rh1 C50 2.156(5) .
Rh1 C53 2.161(6) .
Rh2 O5 2.084(4) .
Rh2 N7 2.113(4) .
Rh2 O4 2.116(4) .
Rh2 C61 2.118(5) .
Rh2 C59 2.123(5) .
Rh2 C62 2.145(5) .
Rh2 C60 2.149(5) .
Rh2 C63 2.160(5) .
Rh3 O8 2.090(4) .
Rh3 C71 2.115(5) .
Rh3 N6 2.116(4) .
Rh3 O7 2.126(4) .
Rh3 C73 2.134(6) .
Rh3 C70 2.142(5) .
Rh3 C72 2.148(5) .
Rh3 C69 2.153(6) .
Rh4 O11 2.090(4) .
Rh4 C79 2.111(6) .
Rh4 C83 2.112(6) .
Rh4 N8 2.119(5) .
Rh4 C82 2.125(6) .
Rh4 O10 2.134(4) .
Rh4 C81 2.146(6) .
Rh4 C80 2.151(6) .
N1 C11 1.349(6) .
N1 O2 1.369(5) .
N1 C12 1.424(7) .
N2 C13 1.362(7) .
N2 O5 1.370(5) .
N2 C14 1.407(7) .
N3 C25 1.357(7) .
N3 O8 1.360(5) .
N3 C26 1.418(7) .
N4 C27 1.357(7) .
N4 O11 1.369(5) .
N4 C28 1.411(7) .
N5 C33 1.333(7) .
N5 C29 1.350(7) .
N6 C38 1.319(8) .
N6 C34 1.325(7) .
N7 C43 1.333(7) .
N7 C39 1.369(7) .
N8 C48 1.316(8) .
N8 C44 1.320(12) .
N8 C44' 1.451(14) .
O1 C11 1.264(6) .
O3 C12 1.206(7) .
O4 C13 1.259(6) .
O6 C14 1.214(7) .
O7 C25 1.247(6) .
O9 C26 1.200(6) .
O10 C27 1.252(7) .
O12 C28 1.210(7) .
C1 C10 1.380(7) .
C1 C2 1.422(7) .
C1 C11 1.470(7) .
C2 C7 1.402(7) .
C2 C3 1.409(7) .
C3 C4 1.361(7) .
C3 C12 1.480(7) .
C4 C5 1.418(8) .
C5 C6 1.386(7) .
C6 C7 1.399(7) .
C6 C14 1.486(7) .
C7 C8 1.407(7) .
C8 C9 1.389(7) .
C8 C13 1.462(7) .
C9 C10 1.399(8) .
C15 C24 1.378(8) .
C15 C16 1.406(7) .
C15 C25 1.473(7) .
C16 C21 1.410(7) .
C16 C17 1.411(7) .
C17 C18 1.382(7) .
C17 C26 1.491(7) .
C18 C19 1.404(7) .
C19 C20 1.382(7) .
C20 C21 1.399(7) .
C20 C28 1.483(7) .
C21 C22 1.421(7) .
C22 C23 1.380(8) .
C22 C27 1.468(7) .
C23 C24 1.384(8) .
C29 C30 1.367(8) .
C30 C31 1.407(8) .
C31 C32 1.378(8) .
C31 C36 1.484(7) .
C32 C33 1.391(8) .
C34 C35 1.381(8) .
C35 C36 1.375(8) .
C36 C37 1.399(9) .
C37 C38 1.379(9) .
C39 C40 1.377(9) .
C40 C41 1.381(9) .
C41 C42 1.394(9) .
C41 C46 1.480(8) .
C42 C43 1.385(9) .
C44 C45 1.365(16) .
C45 C46 1.373(13) .
C44' C45' 1.39(2) .
C45' C46 1.503(16) .
C46 C47 1.349(9) .
C47 C48 1.380(8) .
C49 C50 1.440(7) .
C49 C53 1.441(9) .
C49 C54 1.473(8) .
C50 C51 1.419(7) .
C50 C55 1.495(8) .
C51 C52 1.452(8) .
C51 C56 1.480(7) .
C52 C53 1.426(8) .
C52 C57 1.486(9) .
C53 C58 1.501(8) .
C59 C63 1.435(7) .
C59 C60 1.440(8) .
C59 C64 1.505(8) .
C60 C61 1.425(8) .
C60 C65 1.489(8) .
C61 C62 1.439(8) .
C61 C66 1.495(9) .
C62 C63 1.432(8) .
C62 C67 1.503(7) .
C63 C68 1.479(8) .
C69 C70 1.408(9) .
C69 C73 1.453(8) .
C69 C74 1.487(9) .
C70 C71 1.458(8) .
C70 C75 1.489(8) .
C100 C100 1.412(18) 3
C100 C98 1.418(13) .
C100 C94 1.437(10) .
C71 C72 1.436(9) .
C71 C76 1.486(9) .
C72 C73 1.434(9) .
C72 C77 1.482(8) .
C73 C78 1.499(9) .
C90 F6 1.269(9) .
C90 F5 1.297(9) .
C90 F4 1.355(11) .
C90 S2 1.797(8) .
C79 C80 1.395(9) .
C79 C83 1.445(9) .
C79 C84 1.511(9) .
C80 C81 1.435(9) .
C80 C85 1.508(10) .
C81 C82 1.413(10) .
C81 C86 1.515(10) .
C82 C83 1.423(10) .
C82 C87 1.488(10) .
C83 C88 1.501(10) .
C89 F3 1.306(14) .
C89 F2 1.318(13) .
C89 F1 1.344(11) .
C89 S1 1.770(13) .
C101 O25 1.380(10) .
C94 C95 1.346(14) .
C94 C93 1.439(13) .
C93 C99 1.319(14) 3
C98 C97 1.317(14) .
C98 C99 1.470(13) .
C99 C93 1.319(14) 3
C95 C96 1.356(16) .
C91 F9 1.308(13) .
C91 F8 1.311(13) .
C91 F7 1.355(12) .
C91 S3 1.733(11) .
C97 C96 1.424(14) .
C102 O26 1.419(14) .
C92 F12 1.281(17) .
C92 F11 1.359(17) .
C92 F10 1.394(14) .
C92 S4 1.782(14) .
O13 S1 1.434(6) .
O14 S1 1.469(8) .
O15 S1 1.413(6) .
O16 S2 1.407(6) .
O17 S2 1.401(7) .
O18 S2 1.392(8) .
O19 S3 1.391(8) .
O20 S3 1.470(9) .
O21 S3 1.303(8) .
O22 S4 1.370(10) .
O23 S4 1.369(10) .
O24 S4 1.533(19) .

loop_
_geom_torsion_atom_site_label_1
_geom_torsion_atom_site_label_2
_geom_torsion_atom_site_label_3
_geom_torsion_atom_site_label_4
_geom_torsion
_geom_torsion_site_symmetry_1
_geom_torsion_site_symmetry_4
C11 N1 O2 Rh1 2.4(5) . .
C12 N1 O2 Rh1 -179.1(4) . .
C13 N2 O5 Rh2 -1.2(5) . .
C14 N2 O5 Rh2 -178.5(4) . .
C25 N3 O8 Rh3 6.0(5) . .
C26 N3 O8 Rh3 -170.2(3) . .
C27 N4 O11 Rh4 -6.0(5) . .
C28 N4 O11 Rh4 170.5(4) . .
C10 C1 C2 C7 0.3(8) . .
C11 C1 C2 C7 -179.7(5) . .
C10 C1 C2 C3 179.9(5) . .
C11 C1 C2 C3 -0.1(7) . .
C7 C2 C3 C4 -1.2(8) . .
C1 C2 C3 C4 179.3(5) . .
C7 C2 C3 C12 177.6(5) . .
C1 C2 C3 C12 -2.0(7) . .
C2 C3 C4 C5 1.0(8) . .
C12 C3 C4 C5 -177.8(5) . .
C3 C4 C5 C6 0.0(8) . .
C4 C5 C6 C7 -0.9(8) . .
C4 C5 C6 C14 177.0(5) . .
C5 C6 C7 C2 0.6(8) . .
C14 C6 C7 C2 -177.2(5) . .
C5 C6 C7 C8 179.8(5) . .
C14 C6 C7 C8 1.9(8) . .
C3 C2 C7 C6 0.4(7) . .
C1 C2 C7 C6 179.9(5) . .
C3 C2 C7 C8 -178.7(5) . .
C1 C2 C7 C8 0.8(7) . .
C6 C7 C8 C9 -179.9(5) . .
C2 C7 C8 C9 -0.8(8) . .
C6 C7 C8 C13 -0.6(8) . .
C2 C7 C8 C13 178.5(5) . .
C7 C8 C9 C10 -0.3(9) . .
C13 C8 C9 C10 -179.6(5) . .
C2 C1 C10 C9 -1.4(9) . .
C11 C1 C10 C9 178.6(5) . .
C8 C9 C10 C1 1.4(9) . .
Rh1 O1 C11 N1 2.1(6) . .
Rh1 O1 C11 C1 -178.1(4) . .
O2 N1 C11 O1 -3.1(7) . .
C12 N1 C11 O1 178.5(5) . .
O2 N1 C11 C1 177.0(4) . .
C12 N1 C11 C1 -1.3(8) . .
C10 C1 C11 O1 2.0(8) . .
C2 C1 C11 O1 -178.0(5) . .
C10 C1 C11 N1 -178.2(5) . .
C2 C1 C11 N1 1.8(7) . .
C11 N1 C12 O3 177.0(6) . .
O2 N1 C12 O3 -1.4(8) . .
C11 N1 C12 C3 -0.8(8) . .
O2 N1 C12 C3 -179.2(4) . .
C4 C3 C12 O3 3.6(9) . .
C2 C3 C12 O3 -175.2(6) . .
C4 C3 C12 N1 -178.8(5) . .
C2 C3 C12 N1 2.4(7) . .
Rh2 O4 C13 N2 -3.3(6) . .
Rh2 O4 C13 C8 176.4(4) . .
O5 N2 C13 O4 3.1(7) . .
C14 N2 C13 O4 -179.8(5) . .
O5 N2 C13 C8 -176.6(4) . .
C14 N2 C13 C8 0.5(8) . .
C9 C8 C13 O4 -1.0(8) . .
C7 C8 C13 O4 179.7(5) . .
C9 C8 C13 N2 178.7(5) . .
C7 C8 C13 N2 -0.6(8) . .
C13 N2 C14 O6 -178.6(6) . .
O5 N2 C14 O6 -1.5(8) . .
C13 N2 C14 C6 0.8(8) . .
O5 N2 C14 C6 177.9(4) . .
C5 C6 C14 O6 -0.5(9) . .
C7 C6 C14 O6 177.4(6) . .
C5 C6 C14 N2 -179.9(5) . .
C7 C6 C14 N2 -2.0(7) . .
C24 C15 C16 C21 -3.7(8) . .
C25 C15 C16 C21 175.3(5) . .
C24 C15 C16 C17 177.3(6) . .
C25 C15 C16 C17 -3.7(8) . .
C15 C16 C17 C18 179.7(5) . .
C21 C16 C17 C18 0.7(8) . .
C15 C16 C17 C26 0.0(8) . .
C21 C16 C17 C26 -179.0(5) . .
C16 C17 C18 C19 -3.0(8) . .
C26 C17 C18 C19 176.7(5) . .
C17 C18 C19 C20 2.6(8) . .
C18 C19 C20 C21 0.2(8) . .
C18 C19 C20 C28 -177.1(5) . .
C19 C20 C21 C16 -2.5(8) . .
C28 C20 C21 C16 174.8(5) . .
C19 C20 C21 C22 180.0(5) . .
C28 C20 C21 C22 -2.7(8) . .
C15 C16 C21 C20 -177.0(5) . .
C17 C16 C21 C20 2.1(8) . .
C15 C16 C21 C22 0.6(8) . .
C17 C16 C21 C22 179.7(5) . .
C20 C21 C22 C23 179.9(6) . .
C16 C21 C22 C23 2.4(8) . .
C20 C21 C22 C27 1.9(8) . .
C16 C21 C22 C27 -175.7(5) . .
C21 C22 C23 C24 -2.3(10) . .
C27 C22 C23 C24 175.7(6) . .
C16 C15 C24 C23 3.8(10) . .
C25 C15 C24 C23 -175.1(6) . .
C22 C23 C24 C15 -0.8(10) . .
Rh3 O7 C25 N3 -8.0(7) . .
Rh3 O7 C25 C15 170.6(4) . .
O8 N3 C25 O7 1.4(8) . .
C26 N3 C25 O7 177.3(5) . .
O8 N3 C25 C15 -177.2(5) . .
C26 N3 C25 C15 -1.3(8) . .
C24 C15 C25 O7 4.8(9) . .
C16 C15 C25 O7 -174.2(5) . .
C24 C15 C25 N3 -176.6(6) . .
C16 C15 C25 N3 4.4(8) . .
C25 N3 C26 O9 176.5(5) . .
O8 N3 C26 O9 -7.6(7) . .
C25 N3 C26 C17 -2.3(7) . .
O8 N3 C26 C17 173.6(4) . .
C18 C17 C26 O9 4.5(8) . .
C16 C17 C26 O9 -175.8(5) . .
C18 C17 C26 N3 -176.7(5) . .
C16 C17 C26 N3 3.0(7) . .
Rh4 O10 C27 N4 5.2(7) . .
Rh4 O10 C27 C22 -171.5(4) . .
O11 N4 C27 O10 0.5(8) . .
C28 N4 C27 O10 -175.6(5) . .
O11 N4 C27 C22 177.3(5) . .
C28 N4 C27 C22 1.2(8) . .
C23 C22 C27 O10 -2.3(9) . .
C21 C22 C27 O10 175.8(5) . .
C23 C22 C27 N4 -179.1(6) . .
C21 C22 C27 N4 -1.0(8) . .
C27 N4 C28 O12 177.2(6) . .
O11 N4 C28 O12 0.9(8) . .
C27 N4 C28 C20 -1.9(8) . .
O11 N4 C28 C20 -178.2(4) . .
C19 C20 C28 O12 0.9(9) . .
C21 C20 C28 O12 -176.5(6) . .
C19 C20 C28 N4 180.0(5) . .
C21 C20 C28 N4 2.6(7) . .
C33 N5 C29 C30 -0.1(10) . .
Rh1 N5 C29 C30 -171.0(5) . .
N5 C29 C30 C31 -1.9(10) . .
C29 C30 C31 C32 1.8(9) . .
C29 C30 C31 C36 -177.2(6) . .
C30 C31 C32 C33 0.1(9) . .
C36 C31 C32 C33 179.1(6) . .
C29 N5 C33 C32 2.1(9) . .
Rh1 N5 C33 C32 173.1(5) . .
C31 C32 C33 N5 -2.1(10) . .
C38 N6 C34 C35 -3.0(9) . .
Rh3 N6 C34 C35 175.2(5) . .
N6 C34 C35 C36 0.5(9) . .
C34 C35 C36 C37 3.2(9) . .
C34 C35 C36 C31 -171.3(5) . .
C32 C31 C36 C35 -9.0(9) . .
C30 C31 C36 C35 170.0(6) . .
C32 C31 C36 C37 176.8(7) . .
C30 C31 C36 C37 -4.2(9) . .
C35 C36 C37 C38 -4.4(11) . .
C31 C36 C37 C38 170.1(7) . .
C34 N6 C38 C37 1.6(11) . .
Rh3 N6 C38 C37 -176.6(7) . .
C36 C37 C38 N6 2.1(13) . .
C43 N7 C39 C40 -1.5(9) . .
Rh2 N7 C39 C40 170.9(5) . .
N7 C39 C40 C41 1.7(10) . .
C39 C40 C41 C42 -1.9(10) . .
C39 C40 C41 C46 176.1(6) . .
C40 C41 C42 C43 2.0(11) . .
C46 C41 C42 C43 -176.1(7) . .
C39 N7 C43 C42 1.6(10) . .
Rh2 N7 C43 C42 -170.9(6) . .
C41 C42 C43 N7 -1.9(12) . .
C48 N8 C44 C45 -22.3(19) . .
C44' N8 C44 C45 82.4(19) . .
Rh4 N8 C44 C45 173.1(12) . .
N8 C44 C45 C46 1(3) . .
C48 N8 C44' C45' 18(2) . .
C44 N8 C44' C45' -76.3(19) . .
Rh4 N8 C44' C45' 171.2(15) . .
N8 C44' C45' C46 6(3) . .
C44 C45 C46 C47 21.2(19) . .
C44 C45 C46 C41 -173.9(12) . .
C44 C45 C46 C45' -81.7(17) . .
C40 C41 C46 C47 -164.3(7) . .
C42 C41 C46 C47 13.7(11) . .
C40 C41 C46 C45 32.4(14) . .
C42 C41 C46 C45 -149.6(11) . .
C40 C41 C46 C45' -16.2(13) . .
C42 C41 C46 C45' 161.8(11) . .
C44' C45' C46 C47 -27(2) . .
C44' C45' C46 C45 69.0(17) . .
C44' C45' C46 C41 -178.1(15) . .
C45 C46 C47 C48 -21.4(13) . .
C41 C46 C47 C48 173.6(7) . .
C45' C46 C47 C48 25.2(13) . .
C44 N8 C48 C47 22.1(12) . .
C44' N8 C48 C47 -22.2(14) . .
Rh4 N8 C48 C47 -173.3(6) . .
C46 C47 C48 N8 -0.2(12) . .
C53 C49 C50 C51 -3.3(6) . .
C54 C49 C50 C51 -177.6(5) . .
Rh1 C49 C50 C51 59.7(3) . .
C53 C49 C50 C55 177.3(5) . .
C54 C49 C50 C55 2.9(8) . .
Rh1 C49 C50 C55 -119.8(5) . .
C53 C49 C50 Rh1 -63.0(4) . .
C54 C49 C50 Rh1 122.7(5) . .
C49 C50 C51 C52 1.4(6) . .
C55 C50 C51 C52 -179.2(5) . .
Rh1 C50 C51 C52 60.4(3) . .
C49 C50 C51 C56 178.7(5) . .
C55 C50 C51 C56 -1.9(9) . .
Rh1 C50 C51 C56 -122.3(6) . .
C49 C50 C51 Rh1 -59.0(3) . .
C55 C50 C51 Rh1 120.4(5) . .
C50 C51 C52 C53 1.1(6) . .
C56 C51 C52 C53 -176.3(5) . .
Rh1 C51 C52 C53 62.3(4) . .
C50 C51 C52 C57 179.7(5) . .
C56 C51 C52 C57 2.3(9) . .
Rh1 C51 C52 C57 -119.1(6) . .
C50 C51 C52 Rh1 -61.2(3) . .
C56 C51 C52 Rh1 121.4(5) . .
C51 C52 C53 C49 -3.1(6) . .
C57 C52 C53 C49 178.3(6) . .
Rh1 C52 C53 C49 58.5(4) . .
C51 C52 C53 C58 178.2(6) . .
C57 C52 C53 C58 -0.3(10) . .
Rh1 C52 C53 C58 -120.1(6) . .
C51 C52 C53 Rh1 -61.7(4) . .
C57 C52 C53 Rh1 119.8(6) . .
C50 C49 C53 C52 4.0(6) . .
C54 C49 C53 C52 178.2(5) . .
Rh1 C49 C53 C52 -58.9(4) . .
C50 C49 C53 C58 -177.4(6) . .
C54 C49 C53 C58 -3.2(9) . .
Rh1 C49 C53 C58 119.8(6) . .
C50 C49 C53 Rh1 62.8(3) . .
C54 C49 C53 Rh1 -122.9(6) . .
C63 C59 C60 C61 -3.1(6) . .
C64 C59 C60 C61 -179.8(5) . .
Rh2 C59 C60 C61 59.2(4) . .
C63 C59 C60 C65 178.2(5) . .
C64 C59 C60 C65 1.5(9) . .
Rh2 C59 C60 C65 -119.5(6) . .
C63 C59 C60 Rh2 -62.3(3) . .
C64 C59 C60 Rh2 120.9(5) . .
C59 C60 C61 C62 3.0(6) . .
C65 C60 C61 C62 -178.3(5) . .
Rh2 C60 C61 C62 62.2(3) . .
C59 C60 C61 C66 179.7(5) . .
C65 C60 C61 C66 -1.6(9) . .
Rh2 C60 C61 C66 -121.1(6) . .
C59 C60 C61 Rh2 -59.2(4) . .
C65 C60 C61 Rh2 119.5(6) . .
C60 C61 C62 C63 -1.8(6) . .
C66 C61 C62 C63 -178.5(5) . .
Rh2 C61 C62 C63 60.7(3) . .
C60 C61 C62 C67 -179.5(5) . .
C66 C61 C62 C67 3.8(9) . .
Rh2 C61 C62 C67 -117.1(5) . .
C60 C61 C62 Rh2 -62.4(4) . .
C66 C61 C62 Rh2 120.9(6) . .
C61 C62 C63 C59 -0.2(5) . .
C67 C62 C63 C59 177.6(5) . .
Rh2 C62 C63 C59 59.3(3) . .
C61 C62 C63 C68 179.6(5) . .
C67 C62 C63 C68 -2.7(8) . .
Rh2 C62 C63 C68 -120.9(5) . .
C61 C62 C63 Rh2 -59.5(3) . .
C67 C62 C63 Rh2 118.3(5) . .
C60 C59 C63 C62 2.0(6) . .
C64 C59 C63 C62 178.9(5) . .
Rh2 C59 C63 C62 -60.0(3) . .
C60 C59 C63 C68 -177.7(5) . .
C64 C59 C63 C68 -0.8(8) . .
Rh2 C59 C63 C68 120.3(5) . .
C60 C59 C63 Rh2 62.0(4) . .
C64 C59 C63 Rh2 -121.2(5) . .
C73 C69 C70 C71 -0.1(6) . .
C74 C69 C70 C71 177.7(6) . .
Rh3 C69 C70 C71 59.3(4) . .
C73 C69 C70 C75 -179.8(6) . .
C74 C69 C70 C75 -2.0(10) . .
Rh3 C69 C70 C75 -120.4(6) . .
C73 C69 C70 Rh3 -59.4(4) . .
C74 C69 C70 Rh3 118.4(6) . .
C69 C70 C71 C72 2.0(6) . .
C75 C70 C71 C72 -178.3(6) . .
Rh3 C70 C71 C72 62.7(4) . .
C69 C70 C71 C76 177.0(5) . .
C75 C70 C71 C76 -3.4(9) . .
Rh3 C70 C71 C76 -122.3(6) . .
C69 C70 C71 Rh3 -60.7(4) . .
C75 C70 C71 Rh3 119.0(6) . .
C70 C71 C72 C73 -3.2(6) . .
C76 C71 C72 C73 -178.0(5) . .
Rh3 C71 C72 C73 59.1(4) . .
C70 C71 C72 C77 178.6(6) . .
C76 C71 C72 C77 3.8(9) . .
Rh3 C71 C72 C77 -119.1(6) . .
C70 C71 C72 Rh3 -62.3(4) . .
C76 C71 C72 Rh3 122.9(6) . .
C71 C72 C73 C69 3.1(6) . .
C77 C72 C73 C69 -178.7(6) . .
Rh3 C72 C73 C69 61.8(4) . .
C71 C72 C73 C78 176.7(6) . .
C77 C72 C73 C78 -5.1(9) . .
Rh3 C72 C73 C78 -124.7(6) . .
C71 C72 C73 Rh3 -58.6(4) . .
C77 C72 C73 Rh3 119.6(6) . .
C70 C69 C73 C72 -1.9(6) . .
C74 C69 C73 C72 -179.7(6) . .
Rh3 C69 C73 C72 -61.8(4) . .
C70 C69 C73 C78 -175.3(6) . .
C74 C69 C73 C78 6.8(10) . .
Rh3 C69 C73 C78 124.7(6) . .
C70 C69 C73 Rh3 60.0(4) . .
C74 C69 C73 Rh3 -117.9(6) . .
C83 C79 C80 C81 -2.6(7) . .
C84 C79 C80 C81 179.0(7) . .
Rh4 C79 C80 C81 59.1(4) . .
C83 C79 C80 C85 -178.6(7) . .
C84 C79 C80 C85 3.0(11) . .
Rh4 C79 C80 C85 -116.9(7) . .
C83 C79 C80 Rh4 -61.7(4) . .
C84 C79 C80 Rh4 119.9(7) . .
C79 C80 C81 C82 2.1(7) . .
C85 C80 C81 C82 178.2(6) . .
Rh4 C80 C81 C82 60.6(4) . .
C79 C80 C81 C86 177.4(6) . .
C85 C80 C81 C86 -6.5(11) . .
Rh4 C80 C81 C86 -124.1(7) . .
C79 C80 C81 Rh4 -58.6(4) . .
C85 C80 C81 Rh4 117.6(7) . .
C80 C81 C82 C83 -0.7(7) . .
C86 C81 C82 C83 -176.0(6) . .
Rh4 C81 C82 C83 60.4(4) . .
C80 C81 C82 C87 177.2(7) . .
C86 C81 C82 C87 2.0(12) . .
Rh4 C81 C82 C87 -121.7(8) . .
C80 C81 C82 Rh4 -61.1(4) . .
C86 C81 C82 Rh4 123.6(7) . .
C81 C82 C83 C79 -0.8(7) . .
C87 C82 C83 C79 -178.9(6) . .
Rh4 C82 C83 C79 60.6(4) . .
C81 C82 C83 C88 -177.9(7) . .
C87 C82 C83 C88 4.1(11) . .
Rh4 C82 C83 C88 -116.5(7) . .
C81 C82 C83 Rh4 -61.4(4) . .
C87 C82 C83 Rh4 120.5(7) . .
C80 C79 C83 C82 2.1(7) . .
C84 C79 C83 C82 -179.4(6) . .
Rh4 C79 C83 C82 -61.2(4) . .
C80 C79 C83 C88 179.3(6) . .
C84 C79 C83 C88 -2.2(10) . .
Rh4 C79 C83 C88 116.0(7) . .
C80 C79 C83 Rh4 63.3(4) . .
C84 C79 C83 Rh4 -118.2(6) . .
C100 C100 C94 C95 -179.0(9) 3 .
C98 C100 C94 C95 -0.9(11) . .
C100 C100 C94 C93 1.7(12) 3 .
C98 C100 C94 C93 179.8(7) . .
C95 C94 C93 C99 179.5(9) . 3
C100 C94 C93 C99 -1.3(12) . 3
C100 C100 C98 C97 177.1(10) 3 .
C94 C100 C98 C97 -0.9(12) . .
C100 C100 C98 C99 -1.6(13) 3 .
C94 C100 C98 C99 -179.6(7) . .
C97 C98 C99 C93 -177.6(9) . 3
C100 C98 C99 C93 1.1(12) . 3
C100 C94 C95 C96 0.9(13) . .
C93 C94 C95 C96 -179.9(9) . .
C100 C98 C97 C96 2.7(15) . .
C99 C98 C97 C96 -178.7(9) . .
C94 C95 C96 C97 1.0(16) . .
C98 C97 C96 C95 -2.8(17) . .
F3 C89 S1 O15 -63.6(10) . .
F2 C89 S1 O15 179.1(9) . .
F1 C89 S1 O15 58.5(12) . .
F3 C89 S1 O13 58.9(10) . .
F2 C89 S1 O13 -58.5(11) . .
F1 C89 S1 O13 -179.1(10) . .
F3 C89 S1 O14 177.5(9) . .
F2 C89 S1 O14 60.1(11) . .
F1 C89 S1 O14 -60.5(12) . .
F6 C90 S2 O18 -170.8(9) . .
F5 C90 S2 O18 64.9(9) . .
F4 C90 S2 O18 -53.7(8) . .
F6 C90 S2 O17 72.1(9) . .
F5 C90 S2 O17 -52.2(9) . .
F4 C90 S2 O17 -170.8(7) . .
F6 C90 S2 O16 -53.8(9) . .
F5 C90 S2 O16 -178.1(8) . .
F4 C90 S2 O16 63.3(8) . .
F9 C91 S3 O21 -68.2(12) . .
F8 C91 S3 O21 168.8(12) . .
F7 C91 S3 O21 46.6(13) . .
F9 C91 S3 O19 61.7(10) . .
F8 C91 S3 O19 -61.3(11) . .
F7 C91 S3 O19 176.5(8) . .
F9 C91 S3 O20 175.4(9) . .
F8 C91 S3 O20 52.5(11) . .
F7 C91 S3 O20 -69.7(10) . .
F12 C92 S4 O23 -154.1(17) . .
F11 C92 S4 O23 67(2) . .
F10 C92 S4 O23 -51.9(18) . .
F12 C92 S4 O22 64.6(18) . .
F11 C92 S4 O22 -74(2) . .
F10 C92 S4 O22 166.7(13) . .
F12 C92 S4 O24 -46(2) . .
F11 C92 S4 O24 175(2) . .
F10 C92 S4 O24 56(2) . .

loop_
_platon_squeeze_void_nr
_platon_squeeze_void_average_x
_platon_squeeze_void_average_y
_platon_squeeze_void_average_z
_platon_squeeze_void_volume
_platon_squeeze_void_count_electrons
1 -0.117 0.357 0.563 424.3 49.9
2 0.117 0.643 0.437 423.7 52.6
3 0.035 0.552 0.100 11.5 0.2
4 0.071 0.206 0.111 7.0 0.2
5 0.384 0.142 1.063 422.2 53.1
6 0.155 0.139 0.560 9.7 -0.3
7 0.214 0.733 0.083 7.2 0.3
8 0.286 0.233 0.417 7.2 0.0
9 0.617 -0.143 0.937 423.7 51.5
10 0.345 0.639 0.939 9.7 -0.5
11 0.444 0.706 0.391 5.5 0.0
12 0.465 0.052 0.399 11.5 0.2
13 0.535 0.948 0.600 11.5 0.0
14 0.556 0.294 0.609 5.0 0.1
15 0.655 0.361 0.060 9.7 -0.5
16 0.714 0.767 0.583 7.2 0.4
17 0.786 0.267 0.917 7.2 0.5
18 0.845 0.861 0.439 9.7 -0.5
19 0.944 0.794 0.891 5.6 0.2
20 0.965 0.448 0.899 11.5 0.0
